data_7035608
loop_
_publ_author_name
'Koch, Felix'
'Schubert, Hartmut'
'Sirsch, Peter'
'Berkefeld, Andreas'

_publ_section_title
;
 Binuclear complexes of Ni(i) from 4-terphenyldithiophenol.
;
_journal_issue 29
_journal_name_full 'Dalton transactions (Cambridge, England : 2003)'
_journal_page_first 13315
_journal_page_last 13324
_journal_paper_doi 10.1039/c5dt01178g
_journal_volume 44
_journal_year 2015
_chemical_formula_moiety 'C80 H78 Ni2 P2 S2, 0.5(C6 H14)'
_chemical_formula_sum 'C83 H85 Ni2 P2 S2'
_chemical_formula_weight 1325.98
_chemical_name_systematic
;
 ?
;
_chemical_properties_physical 'Air-sensitive, Moisture-sensitive'
_space_group_crystal_system triclinic
_space_group_IT_number 2
_space_group_name_Hall '-P 1'
_space_group_name_H-M_alt 'P -1'
_symmetry_space_group_name_Hall '-P 1'
_symmetry_space_group_name_H-M 'P -1'
_atom_sites_solution_hydrogens geom
_atom_sites_solution_primary direct
_atom_sites_solution_secondary difmap
_audit_creation_method SHELXL-2013
_audit_update_record
;
2015-06-16 deposited with the CCDC.
2015-06-18 downloaded from the CCDC.
;
_cell_angle_alpha 77.6250(10)
_cell_angle_beta 86.1850(10)
_cell_angle_gamma 86.3060(10)
_cell_formula_units_Z 4
_cell_length_a 11.9127(3)
_cell_length_b 21.1860(5)
_cell_length_c 28.2328(7)
_cell_measurement_reflns_used 9860
_cell_measurement_temperature 100(2)
_cell_measurement_theta_max 27.9535
_cell_measurement_theta_min 3.1910
_cell_volume 6935.3(3)
_computing_cell_refinement 'APEX2 v2011.8-0 (Bruker AXS)'
_computing_data_collection 'Bruker APEX2'
_computing_data_reduction 'SAINT V7.68A (Bruker AXS, 2009)'
_computing_molecular_graphics 'ORTEP-3 for Windows 2013.1 (Farrugia, 2012)'
_computing_structure_refinement 'SHELXL-2013 v2014/3 (Sheldrick, 2008)'
_computing_structure_solution 'SHELXS-97 (Sheldrick, 2008)'
_diffrn_ambient_temperature 100(2)
_diffrn_detector_area_resol_mean 8.3333
_diffrn_measured_fraction_theta_full 0.999
_diffrn_measured_fraction_theta_max 0.998
_diffrn_measurement_device_type 'Bruker APEX-II CCD'
_diffrn_measurement_method '\f and \w scans'
_diffrn_radiation_monochromator graphite
_diffrn_radiation_type MoK\a
_diffrn_radiation_wavelength 0.71073
_diffrn_reflns_av_R_equivalents 0.0235
_diffrn_reflns_av_unetI/netI 0.0122
_diffrn_reflns_laue_measured_fraction_full 0.999
_diffrn_reflns_laue_measured_fraction_max 0.998
_diffrn_reflns_limit_h_max 15
_diffrn_reflns_limit_h_min -15
_diffrn_reflns_limit_k_max 27
_diffrn_reflns_limit_k_min -27
_diffrn_reflns_limit_l_max 36
_diffrn_reflns_limit_l_min -36
_diffrn_reflns_number 275458
_diffrn_reflns_point_group_measured_fraction_full 0.999
_diffrn_reflns_point_group_measured_fraction_max 0.998
_diffrn_reflns_theta_full 25.242
_diffrn_reflns_theta_max 27.103
_diffrn_reflns_theta_min 0.985
_diffrn_source_type 'fine-focus sealed tube'
_exptl_absorpt_coefficient_mu 0.694
_exptl_absorpt_correction_T_max 0.83
_exptl_absorpt_correction_T_min 0.78
_exptl_absorpt_correction_type multi-scan
_exptl_absorpt_process_details 'SADABS V2008/1 (Bruker AXS)'
_exptl_crystal_colour 'translucent light green'
_exptl_crystal_density_diffrn 1.270
_exptl_crystal_density_method 'not measured'
_exptl_crystal_description prism
_exptl_crystal_F_000 2804
_exptl_crystal_recrystallization_method 'Re-crystallisation from solvent: Toluene/ hexanes'
_exptl_crystal_size_max 0.424
_exptl_crystal_size_mid 0.419
_exptl_crystal_size_min 0.262
_refine_diff_density_max 0.719
_refine_diff_density_min -0.673
_refine_diff_density_rms 0.060
_refine_ls_extinction_method none
_refine_ls_goodness_of_fit_ref 1.031
_refine_ls_hydrogen_treatment constr
_refine_ls_matrix_type full
_refine_ls_number_parameters 1549
_refine_ls_number_reflns 30564
_refine_ls_number_restraints 0
_refine_ls_restrained_S_all 1.031
_refine_ls_R_factor_all 0.0377
_refine_ls_R_factor_gt 0.0318
_refine_ls_shift/su_max 0.001
_refine_ls_shift/su_mean 0.000
_refine_ls_structure_factor_coef Fsqd
_refine_ls_weighting_details 'w=1/[\s^2^(Fo^2^)+(0.0518P)^2^+5.1441P] where P=(Fo^2^+2Fc^2^)/3'
_refine_ls_weighting_scheme calc
_refine_ls_wR_factor_gt 0.0896
_refine_ls_wR_factor_ref 0.0951
_reflns_Friedel_coverage 0.000
_reflns_number_gt 26963
_reflns_number_total 30564
_reflns_threshold_expression 'I > 2\s(I)'
_cod_data_source_file c5dt01178g2.cif
_cod_data_source_block shelx
_cod_depositor_comments 'Adding full bibliography for 7035604--7035608.cif.'
_cod_database_code 7035608
_shelx_space_group_comment
;
The symmetry employed for this shelxl refinement is uniquely defined
by the following loop, which should always be used as a source of
symmetry information in preference to the above space-group names.
They are only intended as comments.
;
_shelxl_version_number 2013-4

loop_
_space_group_symop_operation_xyz
'x, y, z'
'-x, -y, -z'

loop_
_atom_site_label
_atom_site_type_symbol
_atom_site_fract_x
_atom_site_fract_y
_atom_site_fract_z
_atom_site_U_iso_or_equiv
_atom_site_adp_type
_atom_site_occupancy
_atom_site_site_symmetry_order
_atom_site_calc_flag
_atom_site_refinement_flags_posn
_atom_site_refinement_flags_adp
Ni1 Ni 0.33588(2) 0.20837(2) 0.11831(2) 0.01474(5) Uani 1 1 d . .
Ni2 Ni 0.30902(2) 0.13173(2) 0.06998(2) 0.01465(5) Uani 1 1 d . .
Ni3 Ni 0.67984(2) 0.36869(2) 0.42627(2) 0.01311(5) Uani 1 1 d . .
Ni4 Ni 0.63352(2) 0.30160(2) 0.37313(2) 0.01383(5) Uani 1 1 d . .
S1 S 0.32729(3) 0.23521(2) 0.03765(2) 0.01429(7) Uani 1 1 d . .
S2 S 0.25021(3) 0.11631(2) 0.14769(2) 0.01395(7) Uani 1 1 d . .
S3 S 0.64981(3) 0.26471(2) 0.45319(2) 0.01383(7) Uani 1 1 d . .
S4 S 0.72979(3) 0.39055(2) 0.34766(2) 0.01356(7) Uani 1 1 d . .
P1 P 0.29222(3) 0.29206(2) 0.14911(2) 0.01397(8) Uani 1 1 d . .
P2 P 0.21589(3) 0.07173(2) 0.03596(2) 0.01496(8) Uani 1 1 d . .
P3 P 0.77848(3) 0.42535(2) 0.46111(2) 0.01383(8) Uani 1 1 d . .
P4 P 0.67659(3) 0.22114(2) 0.33849(2) 0.01403(8) Uani 1 1 d . .
C1 C 0.17243(13) 0.34072(7) 0.12043(5) 0.0163(3) Uani 1 1 d . .
C2 C 0.15641(14) 0.40702(8) 0.11901(6) 0.0222(3) Uani 1 1 d . .
H2 H 0.2093 0.4285 0.1328 0.027 Uiso 1 1 calc R U
C3 C 0.06349(15) 0.44163(8) 0.09746(7) 0.0270(4) Uani 1 1 d . .
H3 H 0.0525 0.4865 0.0971 0.032 Uiso 1 1 calc R U
C4 C -0.01324(16) 0.41122(9) 0.07650(7) 0.0291(4) Uani 1 1 d . .
H4 H -0.0764 0.4351 0.0615 0.035 Uiso 1 1 calc R U
C5 C 0.00267(16) 0.34545(9) 0.07753(7) 0.0316(4) Uani 1 1 d . .
H5 H -0.0499 0.3244 0.0632 0.038 Uiso 1 1 calc R U
C6 C 0.09474(15) 0.31033(8) 0.09929(7) 0.0240(3) Uani 1 1 d . .
H6 H 0.1049 0.2653 0.0998 0.029 Uiso 1 1 calc R U
C7 C 0.39594(13) 0.35414(7) 0.14405(6) 0.0164(3) Uani 1 1 d . .
C8 C 0.45467(14) 0.37283(8) 0.09921(6) 0.0210(3) Uani 1 1 d . .
H8 H 0.4433 0.3516 0.0736 0.025 Uiso 1 1 calc R U
C9 C 0.52959(16) 0.42220(8) 0.09173(7) 0.0262(4) Uani 1 1 d . .
H9 H 0.5686 0.4348 0.0610 0.031 Uiso 1 1 calc R U
C10 C 0.54755(15) 0.45320(8) 0.12922(7) 0.0268(4) Uani 1 1 d . .
H10 H 0.5983 0.4871 0.1240 0.032 Uiso 1 1 calc R U
C11 C 0.49119(15) 0.43438(8) 0.17398(7) 0.0242(3) Uani 1 1 d . .
H11 H 0.5042 0.4550 0.1997 0.029 Uiso 1 1 calc R U
C12 C 0.41529(14) 0.38516(8) 0.18156(6) 0.0194(3) Uani 1 1 d . .
H12 H 0.3766 0.3727 0.2124 0.023 Uiso 1 1 calc R U
C13 C 0.24888(13) 0.27647(7) 0.21361(5) 0.0155(3) Uani 1 1 d . .
C14 C 0.14235(14) 0.29428(8) 0.23145(6) 0.0228(3) Uani 1 1 d . .
H14 H 0.0878 0.3153 0.2095 0.027 Uiso 1 1 calc R U
C15 C 0.11528(16) 0.28144(10) 0.28127(7) 0.0302(4) Uani 1 1 d . .
H15 H 0.0427 0.2940 0.2932 0.036 Uiso 1 1 calc R U
C16 C 0.19440(17) 0.25029(9) 0.31336(6) 0.0286(4) Uani 1 1 d . .
H16 H 0.1765 0.2422 0.3473 0.034 Uiso 1 1 calc R U
C17 C 0.29967(15) 0.23089(8) 0.29583(6) 0.0221(3) Uani 1 1 d . .
H17 H 0.3533 0.2088 0.3178 0.027 Uiso 1 1 calc R U
C18 C 0.32689(14) 0.24365(8) 0.24639(6) 0.0183(3) Uani 1 1 d . .
H18 H 0.3990 0.2300 0.2346 0.022 Uiso 1 1 calc R U
C19 C 0.07011(13) 0.08523(8) 0.05792(5) 0.0172(3) Uani 1 1 d . .
C20 C -0.00033(14) 0.03594(8) 0.07914(6) 0.0214(3) Uani 1 1 d . .
H20 H 0.0238 -0.0078 0.0797 0.026 Uiso 1 1 calc R U
C21 C -0.10634(15) 0.05021(9) 0.09967(7) 0.0266(4) Uani 1 1 d . .
H21 H -0.1537 0.0161 0.1141 0.032 Uiso 1 1 calc R U
C22 C -0.14287(15) 0.11366(9) 0.09910(7) 0.0270(4) Uani 1 1 d . .
H22 H -0.2148 0.1232 0.1133 0.032 Uiso 1 1 calc R U
C23 C -0.07324(15) 0.16340(9) 0.07746(7) 0.0259(4) Uani 1 1 d . .
H23 H -0.0984 0.2071 0.0765 0.031 Uiso 1 1 calc R U
C24 C 0.03221(14) 0.14953(8) 0.05744(6) 0.0217(3) Uani 1 1 d . .
H24 H 0.0795 0.1838 0.0432 0.026 Uiso 1 1 calc R U
C25 C 0.20935(14) 0.08834(7) -0.03029(6) 0.0179(3) Uani 1 1 d . .
C26 C 0.30255(15) 0.06957(8) -0.05793(6) 0.0221(3) Uani 1 1 d . .
H26 H 0.3658 0.0471 -0.0420 0.027 Uiso 1 1 calc R U
C27 C 0.30360(16) 0.08347(8) -0.10840(6) 0.0250(4) Uani 1 1 d . .
H27 H 0.3669 0.0700 -0.1268 0.030 Uiso 1 1 calc R U
C28 C 0.21196(16) 0.11715(8) -0.13194(6) 0.0254(4) Uani 1 1 d . .
H28 H 0.2128 0.1271 -0.1664 0.030 Uiso 1 1 calc R U
C29 C 0.11971(16) 0.13610(9) -0.10499(6) 0.0272(4) Uani 1 1 d . .
H29 H 0.0571 0.1590 -0.1211 0.033 Uiso 1 1 calc R U
C30 C 0.11791(15) 0.12183(8) -0.05435(6) 0.0233(3) Uani 1 1 d . .
H30 H 0.0540 0.1350 -0.0362 0.028 Uiso 1 1 calc R U
C31 C 0.24462(13) -0.01597(7) 0.04929(6) 0.0167(3) Uani 1 1 d . .
C32 C 0.19395(15) -0.05695(8) 0.02527(6) 0.0218(3) Uani 1 1 d . .
H32 H 0.1412 -0.0394 0.0015 0.026 Uiso 1 1 calc R U
C33 C 0.22022(16) -0.12323(8) 0.03591(6) 0.0250(4) Uani 1 1 d . .
H33 H 0.1844 -0.1508 0.0198 0.030 Uiso 1 1 calc R U
C34 C 0.29829(16) -0.14921(8) 0.06990(7) 0.0270(4) Uani 1 1 d . .
H34 H 0.3171 -0.1944 0.0767 0.032 Uiso 1 1 calc R U
C35 C 0.34897(16) -0.10896(9) 0.09408(7) 0.0294(4) Uani 1 1 d . .
H35 H 0.4023 -0.1267 0.1176 0.035 Uiso 1 1 calc R U
C36 C 0.32196(14) -0.04259(8) 0.08401(6) 0.0226(3) Uani 1 1 d . .
H36 H 0.3564 -0.0154 0.1009 0.027 Uiso 1 1 calc R U
C37 C 0.45629(12) 0.26630(7) 0.00853(5) 0.0140(3) Uani 1 1 d . .
C38 C 0.56208(13) 0.24517(7) 0.02771(5) 0.0155(3) Uani 1 1 d . .
C39 C 0.65843(13) 0.27627(7) 0.00791(5) 0.0168(3) Uani 1 1 d . .
H39 H 0.7286 0.2617 0.0216 0.020 Uiso 1 1 calc R U
C40 C 0.65497(13) 0.32876(7) -0.03191(5) 0.0165(3) Uani 1 1 d . .
C41 C 0.55108(13) 0.34714(7) -0.05175(5) 0.0161(3) Uani 1 1 d . .
H41 H 0.5470 0.3819 -0.0792 0.019 Uiso 1 1 calc R U
C42 C 0.45189(13) 0.31634(7) -0.03278(5) 0.0147(3) Uani 1 1 d . .
C43 C 0.34724(13) 0.33466(7) -0.06021(5) 0.0151(3) Uani 1 1 d . .
C44 C 0.28264(14) 0.39162(8) -0.05851(6) 0.0197(3) Uani 1 1 d . .
C45 C 0.30593(17) 0.43272(9) -0.02303(7) 0.0295(4) Uani 1 1 d . .
H45A H 0.2527 0.4705 -0.0270 0.044 Uiso 1 1 calc R U
H45B H 0.3831 0.4472 -0.0293 0.044 Uiso 1 1 calc R U
H45C H 0.2972 0.4072 0.0102 0.044 Uiso 1 1 calc R U
C46 C 0.19321(14) 0.40940(8) -0.08903(6) 0.0241(3) Uani 1 1 d . .
H46 H 0.1508 0.4488 -0.0884 0.029 Uiso 1 1 calc R U
C47 C 0.16442(14) 0.37112(9) -0.12024(6) 0.0233(3) Uani 1 1 d . .
C48 C 0.22650(14) 0.31328(8) -0.11970(6) 0.0213(3) Uani 1 1 d . .
H48 H 0.2060 0.2856 -0.1398 0.026 Uiso 1 1 calc R U
C49 C 0.31810(13) 0.29451(7) -0.09063(6) 0.0176(3) Uani 1 1 d . .
C50 C 0.38547(15) 0.23254(8) -0.09257(6) 0.0227(3) Uani 1 1 d . .
H50A H 0.4462 0.2268 -0.0700 0.034 Uiso 1 1 calc R U
H50B H 0.4178 0.2343 -0.1256 0.034 Uiso 1 1 calc R U
H50C H 0.3363 0.1961 -0.0833 0.034 Uiso 1 1 calc R U
C51 C 0.06966(15) 0.39161(11) -0.15407(7) 0.0327(4) Uani 1 1 d . .
H51A H 0.0355 0.4334 -0.1495 0.049 Uiso 1 1 calc R U
H51B H 0.0126 0.3590 -0.1469 0.049 Uiso 1 1 calc R U
H51C H 0.0993 0.3957 -0.1877 0.049 Uiso 1 1 calc R U
C52 C 0.76175(14) 0.36556(8) -0.05040(6) 0.0205(3) Uani 1 1 d . .
C53 C 0.75293(15) 0.40508(9) -0.10231(6) 0.0260(4) Uani 1 1 d . .
H53A H 0.6865 0.4351 -0.1038 0.039 Uiso 1 1 calc R U
H53B H 0.7460 0.3758 -0.1244 0.039 Uiso 1 1 calc R U
H53C H 0.8207 0.4296 -0.1119 0.039 Uiso 1 1 calc R U
C54 C 0.77557(18) 0.41221(10) -0.01651(7) 0.0353(5) Uani 1 1 d . .
H54A H 0.7089 0.4419 -0.0172 0.053 Uiso 1 1 calc R U
H54B H 0.8426 0.4370 -0.0274 0.053 Uiso 1 1 calc R U
H54C H 0.7841 0.3874 0.0167 0.053 Uiso 1 1 calc R U
C55 C 0.86624(15) 0.31921(10) -0.04918(7) 0.0336(4) Uani 1 1 d . .
H55A H 0.8733 0.2934 -0.0162 0.050 Uiso 1 1 calc R U
H55B H 0.9335 0.3442 -0.0590 0.050 Uiso 1 1 calc R U
H55C H 0.8588 0.2904 -0.0716 0.050 Uiso 1 1 calc R U
C56 C 0.56390(12) 0.18902(7) 0.06932(5) 0.0157(3) Uani 1 1 d . .
C57 C 0.56135(14) 0.12694(8) 0.06101(6) 0.0206(3) Uani 1 1 d . .
H57 H 0.5791 0.1192 0.0294 0.025 Uiso 1 1 calc R U
C58 C 0.53264(14) 0.07574(8) 0.09919(6) 0.0196(3) Uani 1 1 d . .
H58 H 0.5319 0.0332 0.0935 0.024 Uiso 1 1 calc R U
C59 C 0.50516(12) 0.08667(7) 0.14540(5) 0.0151(3) Uani 1 1 d . .
C60 C 0.44130(13) 0.03923(7) 0.18192(5) 0.0146(3) Uani 1 1 d . .
C61 C 0.32359(13) 0.05095(7) 0.18661(5) 0.0142(3) Uani 1 1 d . .
C62 C 0.26117(13) 0.00736(7) 0.22153(5) 0.0155(3) Uani 1 1 d . .
C63 C 0.13547(13) 0.01375(7) 0.22988(5) 0.0158(3) Uani 1 1 d . .
C64 C 0.06751(14) -0.02731(8) 0.21275(6) 0.0215(3) Uani 1 1 d . .
C65 C -0.04813(15) -0.02454(9) 0.22364(7) 0.0278(4) Uani 1 1 d . .
H65 H -0.0942 -0.0518 0.2116 0.033 Uiso 1 1 calc R U
C66 C -0.09793(15) 0.01714(9) 0.25176(7) 0.0288(4) Uani 1 1 d . .
C67 C -0.02910(14) 0.05692(8) 0.26867(7) 0.0243(3) Uani 1 1 d . .
H67 H -0.0619 0.0852 0.2883 0.029 Uiso 1 1 calc R U
C68 C 0.08691(14) 0.05668(8) 0.25775(6) 0.0190(3) Uani 1 1 d . .
C69 C 0.15653(15) 0.10186(9) 0.27615(7) 0.0266(4) Uani 1 1 d . .
H69A H 0.2356 0.0957 0.2654 0.040 Uiso 1 1 calc R U
H69B H 0.1495 0.0928 0.3117 0.040 Uiso 1 1 calc R U
H69C H 0.1299 0.1466 0.2634 0.040 Uiso 1 1 calc R U
C70 C -0.22353(17) 0.01980(13) 0.26307(11) 0.0504(6) Uani 1 1 d . .
H70A H -0.2582 -0.0114 0.2483 0.076 Uiso 1 1 calc R U
H70B H -0.2551 0.0635 0.2499 0.076 Uiso 1 1 calc R U
H70C H -0.2389 0.0091 0.2983 0.076 Uiso 1 1 calc R U
C71 C 0.11782(17) -0.07378(10) 0.18260(7) 0.0314(4) Uani 1 1 d . .
H71A H 0.1995 -0.0697 0.1783 0.047 Uiso 1 1 calc R U
H71B H 0.0849 -0.0638 0.1508 0.047 Uiso 1 1 calc R U
H71C H 0.1017 -0.1181 0.1991 0.047 Uiso 1 1 calc R U
C72 C 0.31715(13) -0.04642(7) 0.24952(6) 0.0173(3) Uani 1 1 d . .
H72 H 0.2746 -0.0748 0.2737 0.021 Uiso 1 1 calc R U
C73 C 0.43239(13) -0.06043(7) 0.24355(5) 0.0157(3) Uani 1 1 d . .
C74 C 0.48836(14) -0.12116(7) 0.27463(6) 0.0186(3) Uani 1 1 d . .
C75 C 0.50943(16) -0.10727(8) 0.32439(6) 0.0250(4) Uani 1 1 d . .
H75A H 0.5585 -0.0708 0.3200 0.038 Uiso 1 1 calc R U
H75B H 0.5458 -0.1457 0.3445 0.038 Uiso 1 1 calc R U
H75C H 0.4375 -0.0965 0.3405 0.038 Uiso 1 1 calc R U
C76 C 0.41133(15) -0.17846(8) 0.28176(7) 0.0242(3) Uani 1 1 d . .
H76A H 0.3976 -0.1875 0.2501 0.036 Uiso 1 1 calc R U
H76B H 0.3395 -0.1676 0.2979 0.036 Uiso 1 1 calc R U
H76C H 0.4478 -0.2168 0.3019 0.036 Uiso 1 1 calc R U
C77 C 0.60103(15) -0.14072(8) 0.25058(7) 0.0281(4) Uani 1 1 d . .
H77A H 0.5881 -0.1496 0.2188 0.042 Uiso 1 1 calc R U
H77B H 0.6345 -0.1796 0.2712 0.042 Uiso 1 1 calc R U
H77C H 0.6524 -0.1054 0.2464 0.042 Uiso 1 1 calc R U
C78 C 0.49342(13) -0.01593(7) 0.20931(5) 0.0155(3) Uani 1 1 d . .
H78 H 0.5724 -0.0236 0.2047 0.019 Uiso 1 1 calc R U
C79 C 0.51855(14) 0.14812(8) 0.15459(6) 0.0192(3) Uani 1 1 d . .
H79 H 0.5073 0.1550 0.1868 0.023 Uiso 1 1 calc R U
C80 C 0.54826(13) 0.19922(8) 0.11667(6) 0.0179(3) Uani 1 1 d . .
H80 H 0.5578 0.2408 0.1230 0.021 Uiso 1 1 calc R U
C81 C 0.79208(13) 0.40512(7) 0.52700(5) 0.0167(3) Uani 1 1 d . .
C82 C 0.88878(15) 0.37510(9) 0.54839(6) 0.0239(3) Uani 1 1 d . .
H82 H 0.9525 0.3658 0.5285 0.029 Uiso 1 1 calc R U
C83 C 0.89308(16) 0.35856(10) 0.59884(6) 0.0288(4) Uani 1 1 d . .
H83 H 0.9595 0.3379 0.6131 0.035 Uiso 1 1 calc R U
C84 C 0.80087(16) 0.37219(9) 0.62819(6) 0.0260(4) Uani 1 1 d . .
H84 H 0.8039 0.3609 0.6625 0.031 Uiso 1 1 calc R U
C85 C 0.70401(16) 0.40242(8) 0.60727(6) 0.0250(4) Uani 1 1 d . .
H85 H 0.6409 0.4122 0.6273 0.030 Uiso 1 1 calc R U
C86 C 0.69914(15) 0.41837(8) 0.55703(6) 0.0214(3) Uani 1 1 d . .
H86 H 0.6321 0.4385 0.5429 0.026 Uiso 1 1 calc R U
C87 C 0.92353(13) 0.41568(7) 0.43674(5) 0.0157(3) Uani 1 1 d . .
C88 C 0.99468(14) 0.46615(8) 0.42068(6) 0.0203(3) Uani 1 1 d . .
H88 H 0.9703 0.5087 0.4238 0.024 Uiso 1 1 calc R U
C89 C 1.10189(14) 0.45478(9) 0.39995(6) 0.0248(3) Uani 1 1 d . .
H89 H 1.1500 0.4897 0.3891 0.030 Uiso 1 1 calc R U
C90 C 1.13830(14) 0.39322(9) 0.39516(6) 0.0257(4) Uani 1 1 d . .
H90 H 1.2108 0.3857 0.3807 0.031 Uiso 1 1 calc R U
C91 C 1.06810(15) 0.34221(9) 0.41170(7) 0.0271(4) Uani 1 1 d . .
H91 H 1.0934 0.2996 0.4091 0.033 Uiso 1 1 calc R U
C92 C 0.96123(14) 0.35320(8) 0.43208(6) 0.0219(3) Uani 1 1 d . .
H92 H 0.9134 0.3182 0.4429 0.026 Uiso 1 1 calc R U
C93 C 0.74697(13) 0.51262(7) 0.45088(5) 0.0157(3) Uani 1 1 d . .
C94 C 0.66701(14) 0.54040(8) 0.41777(6) 0.0206(3) Uani 1 1 d . .
H94 H 0.6301 0.5139 0.4011 0.025 Uiso 1 1 calc R U
C95 C 0.64061(15) 0.60694(9) 0.40890(7) 0.0258(4) Uani 1 1 d . .
H95 H 0.5851 0.6254 0.3866 0.031 Uiso 1 1 calc R U
C96 C 0.69533(15) 0.64598(8) 0.43252(6) 0.0249(4) Uani 1 1 d . .
H96 H 0.6777 0.6913 0.4264 0.030 Uiso 1 1 calc R U
C97 C 0.77603(15) 0.61882(8) 0.46522(6) 0.0230(3) Uani 1 1 d . .
H97 H 0.8143 0.6457 0.4811 0.028 Uiso 1 1 calc R U
C98 C 0.80111(14) 0.55249(8) 0.47486(6) 0.0198(3) Uani 1 1 d . .
H98 H 0.8552 0.5341 0.4978 0.024 Uiso 1 1 calc R U
C99 C 0.46129(13) 0.36273(7) 0.34163(5) 0.0161(3) Uani 1 1 d . .
H99 H 0.4728 0.3569 0.3092 0.019 Uiso 1 1 calc R U
C100 C 0.42995(12) 0.31103(7) 0.37888(5) 0.0154(3) Uani 1 1 d . .
H100 H 0.4195 0.2700 0.3718 0.018 Uiso 1 1 calc R U
C101 C 0.41398(12) 0.31993(7) 0.42675(5) 0.0142(3) Uani 1 1 d . .
C102 C 0.41407(13) 0.26255(7) 0.46741(5) 0.0149(3) Uani 1 1 d . .
C103 C 0.52018(13) 0.23643(7) 0.48378(5) 0.0145(3) Uani 1 1 d . .
C104 C 0.52285(13) 0.18399(7) 0.52349(5) 0.0152(3) Uani 1 1 d . .
C105 C 0.42140(13) 0.15799(7) 0.54479(6) 0.0172(3) Uani 1 1 d . .
H105 H 0.4245 0.1224 0.5717 0.021 Uiso 1 1 calc R U
C106 C 0.31642(13) 0.18221(7) 0.52812(6) 0.0173(3) Uani 1 1 d . .
C107 C 0.20635(14) 0.15162(8) 0.55014(6) 0.0213(3) Uani 1 1 d . .
C108 C 0.11596(17) 0.20402(10) 0.55736(9) 0.0403(5) Uani 1 1 d . .
H10A H 0.0464 0.1836 0.5714 0.060 Uiso 1 1 calc R U
H10B H 0.1014 0.2326 0.5259 0.060 Uiso 1 1 calc R U
H10C H 0.1422 0.2293 0.5793 0.060 Uiso 1 1 calc R U
C109 C 0.16490(17) 0.11377(10) 0.51467(7) 0.0349(4) Uani 1 1 d . .
H10D H 0.2220 0.0801 0.5097 0.052 Uiso 1 1 calc R U
H10E H 0.1516 0.1433 0.4835 0.052 Uiso 1 1 calc R U
H10F H 0.0946 0.0937 0.5281 0.052 Uiso 1 1 calc R U
C110 C 0.22361(16) 0.10500(11) 0.59894(7) 0.0359(5) Uani 1 1 d . .
H11A H 0.2814 0.0713 0.5946 0.054 Uiso 1 1 calc R U
H11B H 0.1526 0.0849 0.6112 0.054 Uiso 1 1 calc R U
H11C H 0.2479 0.1289 0.6223 0.054 Uiso 1 1 calc R U
C111 C 0.31539(13) 0.23532(7) 0.48877(5) 0.0161(3) Uani 1 1 d . .
H111 H 0.2453 0.2531 0.4764 0.019 Uiso 1 1 calc R U
C112 C 0.62894(13) 0.15455(7) 0.54651(6) 0.0173(3) Uani 1 1 d . .
C113 C 0.67096(15) 0.09303(8) 0.54071(6) 0.0228(3) Uani 1 1 d . .
C114 C 0.76192(15) 0.06373(9) 0.56721(7) 0.0281(4) Uani 1 1 d . .
H114 H 0.7905 0.0221 0.5634 0.034 Uiso 1 1 calc R U
C115 C 0.81206(14) 0.09344(9) 0.59901(7) 0.0288(4) Uani 1 1 d . .
C116 C 0.90569(16) 0.05891(11) 0.62958(8) 0.0413(5) Uani 1 1 d . .
H11D H 0.9306 0.0872 0.6497 0.062 Uiso 1 1 calc R U
H11E H 0.9691 0.0479 0.6084 0.062 Uiso 1 1 calc R U
H11F H 0.8782 0.0192 0.6505 0.062 Uiso 1 1 calc R U
C117 C 0.77184(14) 0.15523(9) 0.60285(6) 0.0263(4) Uani 1 1 d . .
H117 H 0.8073 0.1768 0.6236 0.032 Uiso 1 1 calc R U
C118 C 0.68074(14) 0.18654(8) 0.57712(6) 0.0205(3) Uani 1 1 d . .
C119 C 0.63734(16) 0.25253(8) 0.58355(6) 0.0266(4) Uani 1 1 d . .
H11G H 0.5737 0.2672 0.5629 0.040 Uiso 1 1 calc R U
H11H H 0.6975 0.2830 0.5743 0.040 Uiso 1 1 calc R U
H11I H 0.6125 0.2505 0.6176 0.040 Uiso 1 1 calc R U
C120 C 0.61978(19) 0.05912(9) 0.50623(7) 0.0338(4) Uani 1 1 d . .
H12A H 0.5572 0.0863 0.4907 0.051 Uiso 1 1 calc R U
H12B H 0.5918 0.0178 0.5242 0.051 Uiso 1 1 calc R U
H12C H 0.6770 0.0512 0.4813 0.051 Uiso 1 1 calc R U
C121 C 0.41815(13) 0.38126(7) 0.43629(6) 0.0172(3) Uani 1 1 d . .
H121 H 0.4011 0.3880 0.4683 0.021 Uiso 1 1 calc R U
C122 C 0.44746(13) 0.43317(7) 0.39878(6) 0.0167(3) Uani 1 1 d . .
H122 H 0.4480 0.4754 0.4052 0.020 Uiso 1 1 calc R U
C123 C 0.47578(12) 0.42354(7) 0.35231(5) 0.0142(3) Uani 1 1 d . .
C124 C 0.54056(13) 0.47163(7) 0.31704(5) 0.0144(3) Uani 1 1 d . .
C125 C 0.48903(13) 0.52851(7) 0.29163(5) 0.0152(3) Uani 1 1 d . .
H125 H 0.4101 0.5362 0.2964 0.018 Uiso 1 1 calc R U
C126 C 0.55071(13) 0.57460(7) 0.25919(5) 0.0156(3) Uani 1 1 d . .
C127 C 0.66615(13) 0.56085(7) 0.25285(5) 0.0171(3) Uani 1 1 d . .
H127 H 0.7091 0.5906 0.2298 0.021 Uiso 1 1 calc R U
C128 C 0.72144(13) 0.50528(7) 0.27886(5) 0.0154(3) Uani 1 1 d . .
C129 C 0.65806(13) 0.45975(7) 0.31187(5) 0.0138(3) Uani 1 1 d . .
C130 C 0.84683(13) 0.49787(7) 0.27081(5) 0.0161(3) Uani 1 1 d . .
C131 C 0.91673(14) 0.53623(8) 0.28980(6) 0.0191(3) Uani 1 1 d . .
C132 C 0.86921(16) 0.58318(9) 0.31995(7) 0.0295(4) Uani 1 1 d . .
H13A H 0.7869 0.5817 0.3230 0.044 Uiso 1 1 calc R U
H13B H 0.8902 0.6270 0.3042 0.044 Uiso 1 1 calc R U
H13C H 0.8996 0.5714 0.3523 0.044 Uiso 1 1 calc R U
C133 C 1.03313(14) 0.53029(9) 0.28069(6) 0.0241(3) Uani 1 1 d . .
H133 H 1.0804 0.5559 0.2938 0.029 Uiso 1 1 calc R U
C134 C 1.08151(14) 0.48807(9) 0.25301(7) 0.0261(4) Uani 1 1 d . .
C135 C 1.20791(16) 0.48115(12) 0.24445(10) 0.0438(5) Uani 1 1 d . .
H13D H 1.2440 0.5103 0.2608 0.066 Uiso 1 1 calc R U
H13E H 1.2276 0.4923 0.2095 0.066 Uiso 1 1 calc R U
H13F H 1.2341 0.4364 0.2575 0.066 Uiso 1 1 calc R U
C136 C 1.01086(14) 0.45180(8) 0.23361(7) 0.0241(3) Uani 1 1 d . .
H136 H 1.0431 0.4233 0.2140 0.029 Uiso 1 1 calc R U
C137 C 0.89409(14) 0.45572(8) 0.24192(6) 0.0194(3) Uani 1 1 d . .
C138 C 0.82204(16) 0.41551(9) 0.21991(7) 0.0297(4) Uani 1 1 d . .
H13G H 0.7427 0.4240 0.2293 0.044 Uiso 1 1 calc R U
H13H H 0.8430 0.3696 0.2316 0.044 Uiso 1 1 calc R U
H13I H 0.8332 0.4267 0.1845 0.044 Uiso 1 1 calc R U
C139 C 0.49494(14) 0.63637(7) 0.22977(6) 0.0185(3) Uani 1 1 d . .
C140 C 0.37946(15) 0.65338(9) 0.25249(7) 0.0291(4) Uani 1 1 d . .
H14A H 0.3468 0.6931 0.2326 0.044 Uiso 1 1 calc R U
H14B H 0.3883 0.6600 0.2853 0.044 Uiso 1 1 calc R U
H14C H 0.3295 0.6179 0.2541 0.044 Uiso 1 1 calc R U
C141 C 0.48031(16) 0.62572(8) 0.17855(6) 0.0258(4) Uani 1 1 d . .
H14D H 0.5539 0.6148 0.1639 0.039 Uiso 1 1 calc R U
H14E H 0.4473 0.6653 0.1586 0.039 Uiso 1 1 calc R U
H14F H 0.4303 0.5902 0.1804 0.039 Uiso 1 1 calc R U
C142 C 0.56923(15) 0.69402(8) 0.22666(6) 0.0234(3) Uani 1 1 d . .
H14G H 0.6438 0.6845 0.2122 0.035 Uiso 1 1 calc R U
H14H H 0.5769 0.7015 0.2593 0.035 Uiso 1 1 calc R U
H14I H 0.5343 0.7328 0.2064 0.035 Uiso 1 1 calc R U
C143 C 0.72341(13) 0.23811(7) 0.27426(5) 0.0164(3) Uani 1 1 d . .
C144 C 0.65044(13) 0.27550(7) 0.24120(6) 0.0178(3) Uani 1 1 d . .
H144 H 0.5799 0.2917 0.2526 0.021 Uiso 1 1 calc R U
C145 C 0.68041(15) 0.28910(8) 0.19180(6) 0.0212(3) Uani 1 1 d . .
H145 H 0.6304 0.3145 0.1696 0.025 Uiso 1 1 calc R U
C146 C 0.78330(16) 0.26561(9) 0.17492(6) 0.0266(4) Uani 1 1 d . .
H146 H 0.8030 0.2741 0.1411 0.032 Uiso 1 1 calc R U
C147 C 0.85750(16) 0.22965(10) 0.20741(7) 0.0313(4) Uani 1 1 d . .
H147 H 0.9287 0.2143 0.1959 0.038 Uiso 1 1 calc R U
C148 C 0.82743(15) 0.21616(9) 0.25683(6) 0.0247(3) Uani 1 1 d . .
H148 H 0.8785 0.1916 0.2790 0.030 Uiso 1 1 calc R U
C149 C 0.57182(13) 0.16042(7) 0.34171(6) 0.0160(3) Uani 1 1 d . .
C150 C 0.55597(14) 0.12914(8) 0.30403(6) 0.0190(3) Uani 1 1 d . .
H150 H 0.5981 0.1408 0.2740 0.023 Uiso 1 1 calc R U
C151 C 0.47879(15) 0.08084(8) 0.31022(6) 0.0234(3) Uani 1 1 d . .
H151 H 0.4680 0.0601 0.2843 0.028 Uiso 1 1 calc R U
C152 C 0.41782(15) 0.06297(8) 0.35417(7) 0.0252(4) Uani 1 1 d . .
H152 H 0.3664 0.0295 0.3586 0.030 Uiso 1 1 calc R U
C153 C 0.43224(15) 0.09427(8) 0.39184(6) 0.0234(3) Uani 1 1 d . .
H153 H 0.3901 0.0823 0.4219 0.028 Uiso 1 1 calc R U
C154 C 0.50810(14) 0.14286(7) 0.38561(6) 0.0187(3) Uani 1 1 d . .
H154 H 0.5169 0.1644 0.4113 0.022 Uiso 1 1 calc R U
C155 C 0.79384(13) 0.17192(7) 0.36855(6) 0.0172(3) Uani 1 1 d . .
C156 C 0.88224(15) 0.20377(8) 0.38156(7) 0.0249(4) Uani 1 1 d . .
H156 H 0.8820 0.2497 0.3734 0.030 Uiso 1 1 calc R U
C157 C 0.97046(16) 0.16863(9) 0.40641(8) 0.0322(4) Uani 1 1 d . .
H157 H 1.0308 0.1906 0.4148 0.039 Uiso 1 1 calc R U
C158 C 0.97117(16) 0.10164(9) 0.41907(7) 0.0309(4) Uani 1 1 d . .
H158 H 1.0318 0.0777 0.4360 0.037 Uiso 1 1 calc R U
C159 C 0.88337(17) 0.06991(9) 0.40689(8) 0.0315(4) Uani 1 1 d . .
H159 H 0.8830 0.0241 0.4160 0.038 Uiso 1 1 calc R U
C160 C 0.79540(15) 0.10467(8) 0.38138(7) 0.0245(3) Uani 1 1 d . .
H160 H 0.7359 0.0824 0.3727 0.029 Uiso 1 1 calc R U

loop_
_atom_site_aniso_label
_atom_site_aniso_U_11
_atom_site_aniso_U_22
_atom_site_aniso_U_33
_atom_site_aniso_U_23
_atom_site_aniso_U_13
_atom_site_aniso_U_12
Ni1 0.02043(10) 0.01174(9) 0.01220(9) -0.00327(7) 0.00217(7) -0.00251(7)
Ni2 0.01969(10) 0.01392(9) 0.01089(9) -0.00252(7) -0.00115(7) -0.00493(7)
Ni3 0.01548(9) 0.01332(9) 0.01097(9) -0.00268(7) -0.00087(7) -0.00333(7)
Ni4 0.01888(10) 0.01148(9) 0.01129(9) -0.00274(7) 0.00041(7) -0.00221(7)
S1 0.01437(17) 0.01466(17) 0.01231(16) 0.00021(13) 0.00074(13) -0.00121(13)
S2 0.01476(17) 0.01459(17) 0.01151(16) -0.00019(13) -0.00097(13) -0.00169(13)
S3 0.01434(17) 0.01377(16) 0.01211(16) -0.00020(13) 0.00021(13) -0.00068(13)
S4 0.01409(16) 0.01414(16) 0.01155(16) -0.00072(13) -0.00039(13) -0.00088(13)
P1 0.01537(18) 0.01287(17) 0.01425(18) -0.00409(14) -0.00060(14) -0.00117(14)
P2 0.01848(19) 0.01444(18) 0.01278(17) -0.00389(14) -0.00158(14) -0.00287(14)
P3 0.01498(18) 0.01457(18) 0.01276(17) -0.00426(14) -0.00078(14) -0.00213(14)
P4 0.01592(18) 0.01299(17) 0.01381(17) -0.00413(14) -0.00114(14) -0.00077(14)
C1 0.0171(7) 0.0172(7) 0.0146(7) -0.0034(6) -0.0011(6) -0.0010(6)
C2 0.0231(8) 0.0176(8) 0.0270(8) -0.0051(6) -0.0067(7) -0.0015(6)
C3 0.0281(9) 0.0171(8) 0.0353(10) -0.0034(7) -0.0086(7) 0.0019(7)
C4 0.0259(9) 0.0279(9) 0.0333(10) -0.0051(7) -0.0121(7) 0.0048(7)
C5 0.0275(9) 0.0302(10) 0.0416(11) -0.0142(8) -0.0154(8) 0.0001(7)
C6 0.0238(8) 0.0205(8) 0.0303(9) -0.0103(7) -0.0057(7) 0.0002(6)
C7 0.0161(7) 0.0141(7) 0.0193(7) -0.0039(6) -0.0021(6) 0.0001(6)
C8 0.0236(8) 0.0196(8) 0.0203(8) -0.0050(6) -0.0009(6) -0.0031(6)
C9 0.0293(9) 0.0236(8) 0.0248(9) -0.0024(7) 0.0030(7) -0.0076(7)
C10 0.0262(9) 0.0195(8) 0.0348(10) -0.0043(7) -0.0009(7) -0.0078(7)
C11 0.0247(8) 0.0205(8) 0.0304(9) -0.0105(7) -0.0040(7) -0.0027(7)
C12 0.0198(8) 0.0179(7) 0.0215(8) -0.0069(6) -0.0004(6) -0.0008(6)
C13 0.0189(7) 0.0131(7) 0.0157(7) -0.0056(5) 0.0005(6) -0.0023(6)
C14 0.0212(8) 0.0261(8) 0.0202(8) -0.0046(6) 0.0004(6) 0.0032(6)
C15 0.0274(9) 0.0379(10) 0.0235(9) -0.0072(8) 0.0065(7) 0.0077(8)
C16 0.0372(10) 0.0321(9) 0.0162(8) -0.0071(7) 0.0021(7) 0.0020(8)
C17 0.0283(9) 0.0212(8) 0.0185(8) -0.0069(6) -0.0055(6) -0.0003(7)
C18 0.0189(7) 0.0181(7) 0.0195(8) -0.0070(6) -0.0019(6) -0.0012(6)
C19 0.0185(7) 0.0201(8) 0.0145(7) -0.0058(6) -0.0036(6) -0.0022(6)
C20 0.0221(8) 0.0196(8) 0.0228(8) -0.0038(6) -0.0030(6) -0.0032(6)
C21 0.0210(8) 0.0294(9) 0.0282(9) -0.0022(7) -0.0002(7) -0.0067(7)
C22 0.0189(8) 0.0354(10) 0.0270(9) -0.0082(7) -0.0020(7) 0.0021(7)
C23 0.0241(9) 0.0243(8) 0.0305(9) -0.0091(7) -0.0049(7) 0.0033(7)
C24 0.0234(8) 0.0192(8) 0.0236(8) -0.0059(6) -0.0032(6) -0.0032(6)
C25 0.0253(8) 0.0142(7) 0.0153(7) -0.0041(6) -0.0023(6) -0.0058(6)
C26 0.0302(9) 0.0180(8) 0.0178(8) -0.0034(6) -0.0009(7) -0.0008(6)
C27 0.0374(10) 0.0202(8) 0.0178(8) -0.0062(6) 0.0041(7) -0.0035(7)
C28 0.0402(10) 0.0221(8) 0.0145(7) -0.0028(6) -0.0035(7) -0.0088(7)
C29 0.0309(9) 0.0302(9) 0.0203(8) -0.0017(7) -0.0090(7) -0.0045(7)
C30 0.0249(8) 0.0269(9) 0.0187(8) -0.0052(7) -0.0028(6) -0.0034(7)
C31 0.0194(7) 0.0159(7) 0.0151(7) -0.0042(6) 0.0009(6) -0.0017(6)
C32 0.0267(8) 0.0193(8) 0.0205(8) -0.0053(6) -0.0044(6) -0.0024(6)
C33 0.0321(9) 0.0193(8) 0.0251(8) -0.0080(7) 0.0012(7) -0.0051(7)
C34 0.0325(9) 0.0183(8) 0.0285(9) -0.0040(7) 0.0023(7) 0.0034(7)
C35 0.0309(9) 0.0271(9) 0.0294(9) -0.0048(7) -0.0085(8) 0.0076(7)
C36 0.0225(8) 0.0242(8) 0.0226(8) -0.0078(7) -0.0043(6) 0.0009(6)
C37 0.0156(7) 0.0137(7) 0.0127(7) -0.0029(5) 0.0007(5) -0.0026(5)
C38 0.0181(7) 0.0147(7) 0.0132(7) -0.0022(5) -0.0004(6) -0.0015(6)
C39 0.0167(7) 0.0188(7) 0.0148(7) -0.0027(6) -0.0015(6) -0.0016(6)
C40 0.0180(7) 0.0181(7) 0.0141(7) -0.0041(6) 0.0013(6) -0.0049(6)
C41 0.0206(8) 0.0146(7) 0.0122(7) -0.0004(5) 0.0004(6) -0.0041(6)
C42 0.0173(7) 0.0142(7) 0.0128(7) -0.0033(5) 0.0000(5) -0.0018(5)
C43 0.0162(7) 0.0148(7) 0.0120(7) 0.0021(5) 0.0013(5) -0.0033(6)
C44 0.0208(8) 0.0180(7) 0.0182(7) 0.0000(6) 0.0021(6) -0.0008(6)
C45 0.0362(10) 0.0224(8) 0.0311(9) -0.0103(7) -0.0016(8) 0.0042(7)
C46 0.0211(8) 0.0227(8) 0.0242(8) 0.0021(7) 0.0016(7) 0.0042(6)
C47 0.0161(7) 0.0314(9) 0.0174(8) 0.0060(7) 0.0002(6) -0.0031(6)
C48 0.0204(8) 0.0272(8) 0.0153(7) -0.0005(6) -0.0011(6) -0.0084(6)
C49 0.0191(7) 0.0169(7) 0.0152(7) 0.0011(6) -0.0002(6) -0.0041(6)
C50 0.0289(9) 0.0178(8) 0.0225(8) -0.0050(6) -0.0048(7) -0.0024(6)
C51 0.0199(8) 0.0491(12) 0.0228(9) 0.0069(8) -0.0042(7) -0.0006(8)
C52 0.0183(8) 0.0251(8) 0.0169(7) -0.0001(6) -0.0008(6) -0.0086(6)
C53 0.0216(8) 0.0320(9) 0.0210(8) 0.0048(7) -0.0015(7) -0.0109(7)
C54 0.0392(11) 0.0432(11) 0.0280(9) -0.0116(8) 0.0030(8) -0.0258(9)
C55 0.0192(8) 0.0428(11) 0.0308(10) 0.0089(8) 0.0026(7) -0.0031(8)
C56 0.0117(7) 0.0180(7) 0.0151(7) 0.0014(6) -0.0002(5) -0.0011(5)
C57 0.0265(8) 0.0191(8) 0.0142(7) -0.0023(6) 0.0053(6) 0.0026(6)
C58 0.0233(8) 0.0145(7) 0.0190(8) -0.0018(6) 0.0043(6) 0.0022(6)
C59 0.0126(7) 0.0168(7) 0.0143(7) 0.0004(6) -0.0016(5) -0.0006(5)
C60 0.0170(7) 0.0160(7) 0.0112(6) -0.0035(5) 0.0002(5) -0.0027(6)
C61 0.0176(7) 0.0133(7) 0.0113(6) -0.0015(5) -0.0022(5) -0.0013(5)
C62 0.0166(7) 0.0167(7) 0.0132(7) -0.0031(6) 0.0005(6) -0.0027(6)
C63 0.0161(7) 0.0154(7) 0.0141(7) 0.0012(5) -0.0009(6) -0.0022(6)
C64 0.0222(8) 0.0219(8) 0.0201(8) -0.0027(6) -0.0019(6) -0.0047(6)
C65 0.0207(8) 0.0311(9) 0.0334(10) -0.0076(8) -0.0039(7) -0.0093(7)
C66 0.0154(8) 0.0293(9) 0.0403(10) -0.0042(8) 0.0000(7) -0.0020(7)
C67 0.0197(8) 0.0192(8) 0.0329(9) -0.0051(7) 0.0028(7) 0.0021(6)
C68 0.0189(8) 0.0161(7) 0.0203(8) 0.0000(6) -0.0008(6) -0.0014(6)
C69 0.0245(9) 0.0266(9) 0.0316(9) -0.0134(7) 0.0042(7) -0.0053(7)
C70 0.0172(9) 0.0538(14) 0.0849(19) -0.0265(13) 0.0046(10) -0.0051(9)
C71 0.0309(10) 0.0377(10) 0.0311(10) -0.0176(8) 0.0014(8) -0.0096(8)
C72 0.0198(7) 0.0157(7) 0.0151(7) -0.0005(6) 0.0016(6) -0.0030(6)
C73 0.0192(7) 0.0139(7) 0.0141(7) -0.0029(5) -0.0012(6) -0.0012(6)
C74 0.0202(8) 0.0148(7) 0.0190(7) 0.0001(6) 0.0001(6) 0.0001(6)
C75 0.0315(9) 0.0211(8) 0.0208(8) 0.0008(6) -0.0075(7) -0.0004(7)
C76 0.0283(9) 0.0146(7) 0.0279(9) -0.0010(6) 0.0007(7) -0.0011(6)
C77 0.0251(9) 0.0196(8) 0.0340(10) 0.0028(7) 0.0048(7) 0.0054(7)
C78 0.0159(7) 0.0167(7) 0.0139(7) -0.0034(6) -0.0002(5) -0.0010(6)
C79 0.0222(8) 0.0225(8) 0.0131(7) -0.0023(6) -0.0023(6) -0.0071(6)
C80 0.0174(7) 0.0186(7) 0.0180(7) -0.0021(6) -0.0036(6) -0.0057(6)
C81 0.0215(8) 0.0153(7) 0.0149(7) -0.0049(6) -0.0026(6) -0.0041(6)
C82 0.0210(8) 0.0326(9) 0.0181(8) -0.0048(7) -0.0022(6) -0.0024(7)
C83 0.0280(9) 0.0383(10) 0.0195(8) -0.0016(7) -0.0086(7) -0.0036(8)
C84 0.0391(10) 0.0255(9) 0.0142(7) -0.0038(6) -0.0029(7) -0.0084(7)
C85 0.0359(10) 0.0213(8) 0.0180(8) -0.0058(6) 0.0039(7) -0.0027(7)
C86 0.0277(9) 0.0190(8) 0.0172(8) -0.0040(6) 0.0007(6) 0.0008(6)
C87 0.0162(7) 0.0187(7) 0.0131(7) -0.0048(6) -0.0024(5) -0.0005(6)
C88 0.0186(8) 0.0203(8) 0.0222(8) -0.0046(6) -0.0013(6) -0.0009(6)
C89 0.0176(8) 0.0293(9) 0.0260(9) -0.0021(7) 0.0003(7) -0.0039(7)
C90 0.0163(8) 0.0374(10) 0.0236(8) -0.0081(7) -0.0015(6) 0.0032(7)
C91 0.0246(9) 0.0261(9) 0.0333(10) -0.0133(7) -0.0034(7) 0.0053(7)
C92 0.0200(8) 0.0199(8) 0.0273(8) -0.0082(7) -0.0017(6) -0.0011(6)
C93 0.0168(7) 0.0156(7) 0.0150(7) -0.0048(6) 0.0030(6) -0.0014(6)
C94 0.0198(8) 0.0223(8) 0.0205(8) -0.0064(6) -0.0021(6) 0.0002(6)
C95 0.0262(9) 0.0243(9) 0.0251(9) -0.0026(7) -0.0031(7) 0.0062(7)
C96 0.0291(9) 0.0169(8) 0.0266(9) -0.0031(6) 0.0069(7) 0.0014(7)
C97 0.0262(8) 0.0198(8) 0.0250(8) -0.0096(7) 0.0042(7) -0.0052(6)
C98 0.0213(8) 0.0200(8) 0.0194(8) -0.0069(6) -0.0007(6) -0.0023(6)
C99 0.0152(7) 0.0198(7) 0.0133(7) -0.0028(6) -0.0022(5) -0.0029(6)
C100 0.0144(7) 0.0146(7) 0.0172(7) -0.0024(6) -0.0029(6) -0.0023(5)
C101 0.0118(6) 0.0138(7) 0.0157(7) 0.0005(5) -0.0011(5) -0.0014(5)
C102 0.0192(7) 0.0118(7) 0.0133(7) -0.0020(5) -0.0005(6) -0.0012(5)
C103 0.0166(7) 0.0134(7) 0.0133(7) -0.0025(5) 0.0005(5) -0.0018(5)
C104 0.0187(7) 0.0134(7) 0.0133(7) -0.0019(5) -0.0008(6) -0.0014(6)
C105 0.0213(8) 0.0143(7) 0.0147(7) 0.0006(6) -0.0013(6) -0.0038(6)
C106 0.0197(8) 0.0157(7) 0.0166(7) -0.0028(6) 0.0004(6) -0.0057(6)
C107 0.0183(8) 0.0200(8) 0.0231(8) 0.0026(6) -0.0016(6) -0.0069(6)
C108 0.0266(10) 0.0298(10) 0.0572(14) 0.0016(9) 0.0176(9) -0.0039(8)
C109 0.0336(10) 0.0368(11) 0.0351(10) -0.0027(8) -0.0065(8) -0.0200(8)
C110 0.0246(9) 0.0482(12) 0.0274(9) 0.0134(8) -0.0028(7) -0.0176(8)
C111 0.0171(7) 0.0157(7) 0.0153(7) -0.0023(6) -0.0025(6) -0.0016(6)
C112 0.0171(7) 0.0168(7) 0.0146(7) 0.0035(6) 0.0014(6) -0.0017(6)
C113 0.0254(8) 0.0195(8) 0.0196(8) 0.0027(6) 0.0032(6) 0.0009(6)
C114 0.0246(9) 0.0251(9) 0.0272(9) 0.0063(7) 0.0052(7) 0.0072(7)
C115 0.0153(8) 0.0370(10) 0.0248(9) 0.0127(7) 0.0022(7) -0.0001(7)
C116 0.0197(9) 0.0522(13) 0.0405(12) 0.0155(10) -0.0044(8) 0.0033(9)
C117 0.0189(8) 0.0346(10) 0.0214(8) 0.0053(7) -0.0025(6) -0.0071(7)
C118 0.0196(8) 0.0224(8) 0.0164(7) 0.0038(6) -0.0001(6) -0.0059(6)
C119 0.0365(10) 0.0218(8) 0.0222(8) -0.0024(7) -0.0083(7) -0.0068(7)
C120 0.0482(12) 0.0208(9) 0.0322(10) -0.0074(7) -0.0061(9) 0.0087(8)
C121 0.0193(7) 0.0173(7) 0.0140(7) -0.0027(6) 0.0029(6) 0.0005(6)
C122 0.0184(7) 0.0121(7) 0.0185(7) -0.0023(6) 0.0021(6) 0.0004(6)
C123 0.0112(6) 0.0149(7) 0.0147(7) 0.0009(5) -0.0015(5) 0.0002(5)
C124 0.0172(7) 0.0146(7) 0.0116(6) -0.0026(5) 0.0003(5) -0.0030(6)
C125 0.0160(7) 0.0159(7) 0.0137(7) -0.0030(6) 0.0000(5) -0.0011(6)
C126 0.0193(7) 0.0150(7) 0.0118(7) -0.0018(5) -0.0003(6) -0.0009(6)
C127 0.0193(7) 0.0165(7) 0.0143(7) -0.0003(6) 0.0021(6) -0.0042(6)
C128 0.0165(7) 0.0166(7) 0.0131(7) -0.0029(6) 0.0009(5) -0.0029(6)
C129 0.0167(7) 0.0132(7) 0.0110(6) -0.0013(5) -0.0009(5) -0.0015(5)
C130 0.0158(7) 0.0158(7) 0.0151(7) 0.0010(6) -0.0002(6) -0.0027(6)
C131 0.0211(8) 0.0202(8) 0.0157(7) -0.0023(6) -0.0002(6) -0.0040(6)
C132 0.0286(9) 0.0345(10) 0.0302(9) -0.0164(8) 0.0023(7) -0.0088(8)
C133 0.0199(8) 0.0282(9) 0.0251(8) -0.0046(7) -0.0042(7) -0.0084(7)
C134 0.0169(8) 0.0284(9) 0.0316(9) -0.0036(7) -0.0002(7) -0.0012(7)
C135 0.0170(9) 0.0550(14) 0.0629(15) -0.0213(12) 0.0003(9) -0.0010(9)
C136 0.0210(8) 0.0221(8) 0.0292(9) -0.0071(7) 0.0038(7) 0.0002(6)
C137 0.0194(8) 0.0185(7) 0.0198(8) -0.0028(6) 0.0015(6) -0.0032(6)
C138 0.0279(9) 0.0328(10) 0.0335(10) -0.0184(8) 0.0055(8) -0.0095(8)
C139 0.0211(8) 0.0150(7) 0.0172(7) 0.0011(6) 0.0009(6) -0.0008(6)
C140 0.0260(9) 0.0207(8) 0.0338(10) 0.0052(7) 0.0055(7) 0.0050(7)
C141 0.0357(10) 0.0206(8) 0.0194(8) 0.0021(6) -0.0078(7) -0.0022(7)
C142 0.0308(9) 0.0133(7) 0.0252(8) -0.0026(6) 0.0012(7) -0.0015(6)
C143 0.0208(8) 0.0141(7) 0.0152(7) -0.0050(6) 0.0004(6) -0.0028(6)
C144 0.0190(7) 0.0176(7) 0.0183(7) -0.0072(6) -0.0011(6) -0.0017(6)
C145 0.0266(8) 0.0206(8) 0.0178(8) -0.0055(6) -0.0039(6) -0.0037(6)
C146 0.0313(9) 0.0328(9) 0.0162(8) -0.0074(7) 0.0026(7) -0.0024(7)
C147 0.0269(9) 0.0409(11) 0.0253(9) -0.0096(8) 0.0054(7) 0.0057(8)
C148 0.0246(8) 0.0276(9) 0.0208(8) -0.0052(7) -0.0004(7) 0.0056(7)
C149 0.0167(7) 0.0127(7) 0.0190(7) -0.0040(6) -0.0033(6) 0.0009(5)
C150 0.0207(8) 0.0174(7) 0.0200(8) -0.0067(6) -0.0008(6) -0.0003(6)
C151 0.0274(9) 0.0202(8) 0.0258(8) -0.0105(7) -0.0047(7) -0.0035(7)
C152 0.0276(9) 0.0187(8) 0.0295(9) -0.0028(7) -0.0034(7) -0.0076(7)
C153 0.0268(9) 0.0208(8) 0.0207(8) 0.0003(6) -0.0002(7) -0.0045(7)
C154 0.0228(8) 0.0163(7) 0.0169(7) -0.0026(6) -0.0022(6) -0.0008(6)
C155 0.0185(7) 0.0179(7) 0.0157(7) -0.0048(6) -0.0015(6) 0.0009(6)
C156 0.0243(8) 0.0180(8) 0.0325(9) -0.0039(7) -0.0069(7) -0.0019(6)
C157 0.0262(9) 0.0280(9) 0.0433(11) -0.0050(8) -0.0135(8) -0.0034(7)
C158 0.0279(9) 0.0261(9) 0.0379(10) -0.0029(8) -0.0139(8) 0.0049(7)
C159 0.0333(10) 0.0177(8) 0.0421(11) -0.0014(7) -0.0120(8) 0.0020(7)
C160 0.0246(8) 0.0173(8) 0.0323(9) -0.0050(7) -0.0078(7) -0.0011(6)

loop_
_atom_type_symbol
_atom_type_description
_atom_type_scat_dispersion_real
_atom_type_scat_dispersion_imag
_atom_type_scat_source
C C 0.0033 0.0016 'International Tables Vol C Tables 4.2.6.8 and 6.1.1.4'
H H 0.0000 0.0000 'International Tables Vol C Tables 4.2.6.8 and 6.1.1.4'
P P 0.1023 0.0942 'International Tables Vol C Tables 4.2.6.8 and 6.1.1.4'
S S 0.1246 0.1234 'International Tables Vol C Tables 4.2.6.8 and 6.1.1.4'
Ni Ni 0.3393 1.1124 'International Tables Vol C Tables 4.2.6.8 and 6.1.1.4'

loop_
_geom_angle_atom_site_label_1
_geom_angle_atom_site_label_2
_geom_angle_atom_site_label_3
_geom_angle
P1 Ni1 S2 119.802(16)
P1 Ni1 S1 109.858(16)
S2 Ni1 S1 110.134(15)
P1 Ni1 Ni2 155.446(15)
S2 Ni1 Ni2 57.402(11)
S1 Ni1 Ni2 56.978(11)
P2 Ni2 S1 121.493(17)
P2 Ni2 S2 108.096(16)
S1 Ni2 S2 111.639(15)
P2 Ni2 Ni1 156.641(15)
S1 Ni2 Ni1 58.108(11)
S2 Ni2 Ni1 57.906(11)
P3 Ni3 S3 125.156(16)
P3 Ni3 S4 107.761(16)
S3 Ni3 S4 111.609(15)
P3 Ni3 Ni4 159.720(15)
S3 Ni3 Ni4 58.231(11)
S4 Ni3 Ni4 57.782(11)
P4 Ni4 S4 117.402(16)
P4 Ni4 S3 107.080(16)
S4 Ni4 S3 110.022(15)
P4 Ni4 Ni3 149.722(15)
S4 Ni4 Ni3 57.258(11)
S3 Ni4 Ni3 57.033(11)
P4 Ni4 C100 105.65(4)
S4 Ni4 C100 119.29(4)
S3 Ni4 C100 94.53(4)
Ni3 Ni4 C100 101.47(4)
P4 Ni4 C99 111.66(4)
S4 Ni4 C99 89.53(4)
S3 Ni4 C99 120.92(4)
Ni3 Ni4 C99 98.39(4)
C100 Ni4 C99 33.22(5)
C37 S1 Ni2 122.75(5)
C37 S1 Ni1 111.94(5)
Ni2 S1 Ni1 64.914(12)
C61 S2 Ni2 114.40(5)
C61 S2 Ni1 119.51(5)
Ni2 S2 Ni1 64.692(12)
C103 S3 Ni3 122.93(5)
C103 S3 Ni4 112.44(5)
Ni3 S3 Ni4 64.736(12)
C129 S4 Ni3 115.82(5)
C129 S4 Ni4 117.45(5)
Ni3 S4 Ni4 64.960(12)
C13 P1 C1 103.26(7)
C13 P1 C7 102.46(7)
C1 P1 C7 101.00(7)
C13 P1 Ni1 116.50(5)
C1 P1 Ni1 112.27(5)
C7 P1 Ni1 119.11(5)
C31 P2 C19 106.15(7)
C31 P2 C25 100.97(7)
C19 P2 C25 104.13(7)
C31 P2 Ni2 119.84(5)
C19 P2 Ni2 103.64(5)
C25 P2 Ni2 120.46(5)
C93 P3 C87 105.48(7)
C93 P3 C81 101.14(7)
C87 P3 C81 103.33(7)
C93 P3 Ni3 118.45(5)
C87 P3 Ni3 105.67(5)
C81 P3 Ni3 120.97(5)
C143 P4 C155 103.95(7)
C143 P4 C149 102.72(7)
C155 P4 C149 101.56(7)
C143 P4 Ni4 118.56(5)
C155 P4 Ni4 109.56(5)
C149 P4 Ni4 118.33(5)
C6 C1 C2 118.98(15)
C6 C1 P1 118.63(12)
C2 C1 P1 122.40(12)
C3 C2 C1 120.27(15)
C3 C2 H2 119.9
C1 C2 H2 119.9
C4 C3 C2 120.48(16)
C4 C3 H3 119.8
C2 C3 H3 119.8
C3 C4 C5 119.49(17)
C3 C4 H4 120.3
C5 C4 H4 120.3
C6 C5 C4 120.49(17)
C6 C5 H5 119.8
C4 C5 H5 119.8
C5 C6 C1 120.29(16)
C5 C6 H6 119.9
C1 C6 H6 119.9
C8 C7 C12 118.82(14)
C8 C7 P1 117.26(12)
C12 C7 P1 123.85(12)
C9 C8 C7 120.59(15)
C9 C8 H8 119.7
C7 C8 H8 119.7
C8 C9 C10 120.14(16)
C8 C9 H9 119.9
C10 C9 H9 119.9
C11 C10 C9 119.74(16)
C11 C10 H10 120.1
C9 C10 H10 120.1
C10 C11 C12 120.34(16)
C10 C11 H11 119.8
C12 C11 H11 119.8
C11 C12 C7 120.37(15)
C11 C12 H12 119.8
C7 C12 H12 119.8
C14 C13 C18 118.95(14)
C14 C13 P1 123.47(12)
C18 C13 P1 117.57(12)
C13 C14 C15 120.44(16)
C13 C14 H14 119.8
C15 C14 H14 119.8
C16 C15 C14 119.92(17)
C16 C15 H15 120.0
C14 C15 H15 120.0
C15 C16 C17 119.99(16)
C15 C16 H16 120.0
C17 C16 H16 120.0
C18 C17 C16 120.23(16)
C18 C17 H17 119.9
C16 C17 H17 119.9
C17 C18 C13 120.43(15)
C17 C18 H18 119.8
C13 C18 H18 119.8
C20 C19 C24 118.60(15)
C20 C19 P2 124.08(13)
C24 C19 P2 117.00(12)
C19 C20 C21 120.54(16)
C19 C20 H20 119.7
C21 C20 H20 119.7
C22 C21 C20 120.45(16)
C22 C21 H21 119.8
C20 C21 H21 119.8
C21 C22 C23 119.37(16)
C21 C22 H22 120.3
C23 C22 H22 120.3
C24 C23 C22 120.43(16)
C24 C23 H23 119.8
C22 C23 H23 119.8
C23 C24 C19 120.60(16)
C23 C24 H24 119.7
C19 C24 H24 119.7
C30 C25 C26 118.70(15)
C30 C25 P2 122.67(13)
C26 C25 P2 118.54(12)
C27 C26 C25 120.73(16)
C27 C26 H26 119.6
C25 C26 H26 119.6
C28 C27 C26 119.96(16)
C28 C27 H27 120.0
C26 C27 H27 120.0
C29 C28 C27 119.75(16)
C29 C28 H28 120.1
C27 C28 H28 120.1
C28 C29 C30 120.50(17)
C28 C29 H29 119.8
C30 C29 H29 119.8
C25 C30 C29 120.35(16)
C25 C30 H30 119.8
C29 C30 H30 119.8
C36 C31 C32 118.92(15)
C36 C31 P2 118.55(12)
C32 C31 P2 122.52(12)
C33 C32 C31 120.48(16)
C33 C32 H32 119.8
C31 C32 H32 119.8
C34 C33 C32 120.30(16)
C34 C33 H33 119.9
C32 C33 H33 119.9
C33 C34 C35 119.71(16)
C33 C34 H34 120.1
C35 C34 H34 120.1
C34 C35 C36 120.26(17)
C34 C35 H35 119.9
C36 C35 H35 119.9
C35 C36 C31 120.33(16)
C35 C36 H36 119.8
C31 C36 H36 119.8
C42 C37 C38 118.70(13)
C42 C37 S1 118.94(11)
C38 C37 S1 122.21(11)
C39 C38 C37 120.51(14)
C39 C38 C56 122.58(14)
C37 C38 C56 116.90(13)
C38 C39 C40 121.62(14)
C38 C39 H39 119.2
C40 C39 H39 119.2
C41 C40 C39 117.18(14)
C41 C40 C52 122.55(14)
C39 C40 C52 120.20(14)
C40 C41 C42 122.63(14)
C40 C41 H41 118.7
C42 C41 H41 118.7
C37 C42 C41 119.18(14)
C37 C42 C43 122.31(13)
C41 C42 C43 118.29(13)
C44 C43 C49 119.75(14)
C44 C43 C42 122.16(14)
C49 C43 C42 117.98(14)
C46 C44 C43 119.24(15)
C46 C44 C45 119.88(15)
C43 C44 C45 120.85(15)
C44 C45 H45A 109.5
C44 C45 H45B 109.5
H45A C45 H45B 109.5
C44 C45 H45C 109.5
H45A C45 H45C 109.5
H45B C45 H45C 109.5
C47 C46 C44 121.94(16)
C47 C46 H46 119.0
C44 C46 H46 119.0
C48 C47 C46 117.81(15)
C48 C47 C51 120.64(17)
C46 C47 C51 121.55(17)
C47 C48 C49 122.02(16)
C47 C48 H48 119.0
C49 C48 H48 119.0
C48 C49 C43 119.14(15)
C48 C49 C50 120.16(15)
C43 C49 C50 120.69(14)
C49 C50 H50A 109.5
C49 C50 H50B 109.5
H50A C50 H50B 109.5
C49 C50 H50C 109.5
H50A C50 H50C 109.5
H50B C50 H50C 109.5
C47 C51 H51A 109.5
C47 C51 H51B 109.5
H51A C51 H51B 109.5
C47 C51 H51C 109.5
H51A C51 H51C 109.5
H51B C51 H51C 109.5
C53 C52 C55 108.30(14)
C53 C52 C40 112.18(13)
C55 C52 C40 111.34(14)
C53 C52 C54 108.61(15)
C55 C52 C54 109.28(16)
C40 C52 C54 107.08(13)
C52 C53 H53A 109.5
C52 C53 H53B 109.5
H53A C53 H53B 109.5
C52 C53 H53C 109.5
H53A C53 H53C 109.5
H53B C53 H53C 109.5
C52 C54 H54A 109.5
C52 C54 H54B 109.5
H54A C54 H54B 109.5
C52 C54 H54C 109.5
H54A C54 H54C 109.5
H54B C54 H54C 109.5
C52 C55 H55A 109.5
C52 C55 H55B 109.5
H55A C55 H55B 109.5
C52 C55 H55C 109.5
H55A C55 H55C 109.5
H55B C55 H55C 109.5
C57 C56 C80 119.83(14)
C57 C56 C38 119.56(14)
C80 C56 C38 119.65(14)
C56 C57 C58 119.98(15)
C56 C57 H57 120.0
C58 C57 H57 120.0
C59 C58 C57 120.43(15)
C59 C58 H58 119.8
C57 C58 H58 119.8
C58 C59 C79 119.15(14)
C58 C59 C60 120.74(14)
C79 C59 C60 118.97(14)
C78 C60 C61 120.71(14)
C78 C60 C59 122.07(14)
C61 C60 C59 117.17(13)
C62 C61 C60 118.38(13)
C62 C61 S2 118.95(12)
C60 C61 S2 122.58(11)
C72 C62 C61 119.15(14)
C72 C62 C63 117.03(13)
C61 C62 C63 123.79(14)
C68 C63 C64 120.03(15)
C68 C63 C62 120.37(14)
C64 C63 C62 119.40(14)
C65 C64 C63 119.25(16)
C65 C64 C71 119.77(16)
C63 C64 C71 120.98(15)
C66 C65 C64 121.67(16)
C66 C65 H65 119.2
C64 C65 H65 119.2
C67 C66 C65 118.14(16)
C67 C66 C70 120.81(18)
C65 C66 C70 121.05(18)
C66 C67 C68 122.06(16)
C66 C67 H67 119.0
C68 C67 H67 119.0
C67 C68 C63 118.83(15)
C67 C68 C69 119.60(15)
C63 C68 C69 121.57(15)
C68 C69 H69A 109.5
C68 C69 H69B 109.5
H69A C69 H69B 109.5
C68 C69 H69C 109.5
H69A C69 H69C 109.5
H69B C69 H69C 109.5
C66 C70 H70A 109.5
C66 C70 H70B 109.5
H70A C70 H70B 109.5
C66 C70 H70C 109.5
H70A C70 H70C 109.5
H70B C70 H70C 109.5
C64 C71 H71A 109.5
C64 C71 H71B 109.5
H71A C71 H71B 109.5
C64 C71 H71C 109.5
H71A C71 H71C 109.5
H71B C71 H71C 109.5
C73 C72 C62 123.09(14)
C73 C72 H72 118.5
C62 C72 H72 118.5
C72 C73 C78 116.91(14)
C72 C73 C74 120.56(13)
C78 C73 C74 122.50(14)
C73 C74 C75 108.79(13)
C73 C74 C77 111.41(13)
C75 C74 C77 109.14(14)
C73 C74 C76 110.37(13)
C75 C74 C76 109.19(13)
C77 C74 C76 107.91(14)
C74 C75 H75A 109.5
C74 C75 H75B 109.5
H75A C75 H75B 109.5
C74 C75 H75C 109.5
H75A C75 H75C 109.5
H75B C75 H75C 109.5
C74 C76 H76A 109.5
C74 C76 H76B 109.5
H76A C76 H76B 109.5
C74 C76 H76C 109.5
H76A C76 H76C 109.5
H76B C76 H76C 109.5
C74 C77 H77A 109.5
C74 C77 H77B 109.5
H77A C77 H77B 109.5
C74 C77 H77C 109.5
H77A C77 H77C 109.5
H77B C77 H77C 109.5
C60 C78 C73 121.62(14)
C60 C78 H78 119.2
C73 C78 H78 119.2
C80 C79 C59 120.27(14)
C80 C79 H79 119.9
C59 C79 H79 119.9
C79 C80 C56 119.69(15)
C79 C80 H80 120.2
C56 C80 H80 120.2
C82 C81 C86 118.73(15)
C82 C81 P3 122.93(12)
C86 C81 P3 118.30(12)
C81 C82 C83 120.55(16)
C81 C82 H82 119.7
C83 C82 H82 119.7
C84 C83 C82 120.24(17)
C84 C83 H83 119.9
C82 C83 H83 119.9
C83 C84 C85 119.74(16)
C83 C84 H84 120.1
C85 C84 H84 120.1
C84 C85 C86 120.12(16)
C84 C85 H85 119.9
C86 C85 H85 119.9
C85 C86 C81 120.61(16)
C85 C86 H86 119.7
C81 C86 H86 119.7
C88 C87 C92 118.89(15)
C88 C87 P3 124.41(12)
C92 C87 P3 116.62(12)
C87 C88 C89 120.46(16)
C87 C88 H88 119.8
C89 C88 H88 119.8
C90 C89 C88 120.40(16)
C90 C89 H89 119.8
C88 C89 H89 119.8
C89 C90 C91 119.54(16)
C89 C90 H90 120.2
C91 C90 H90 120.2
C92 C91 C90 120.38(16)
C92 C91 H91 119.8
C90 C91 H91 119.8
C91 C92 C87 120.32(16)
C91 C92 H92 119.8
C87 C92 H92 119.8
C94 C93 C98 118.98(15)
C94 C93 P3 118.73(12)
C98 C93 P3 122.29(12)
C93 C94 C95 120.48(15)
C93 C94 H94 119.8
C95 C94 H94 119.8
C96 C95 C94 120.05(16)
C96 C95 H95 120.0
C94 C95 H95 120.0
C95 C96 C97 119.88(16)
C95 C96 H96 120.1
C97 C96 H96 120.1
C96 C97 C98 120.30(16)
C96 C97 H97 119.8
C98 C97 H97 119.8
C97 C98 C93 120.29(16)
C97 C98 H98 119.9
C93 C98 H98 119.9
C100 C99 C123 119.79(14)
C100 C99 Ni4 71.47(9)
C123 C99 Ni4 101.24(10)
C100 C99 H99 120.1
C123 C99 H99 120.1
Ni4 C99 H99 97.0
C99 C100 C101 119.76(14)
C99 C100 Ni4 75.31(9)
C101 C100 Ni4 99.00(10)
C99 C100 H100 120.1
C101 C100 H100 120.1
Ni4 C100 H100 95.6
C121 C101 C100 119.98(14)
C121 C101 C102 119.78(14)
C100 C101 C102 119.26(13)
C111 C102 C103 120.94(14)
C111 C102 C101 122.22(14)
C103 C102 C101 116.84(13)
C104 C103 C102 118.19(14)
C104 C103 S3 119.41(12)
C102 C103 S3 122.28(11)
C103 C104 C105 119.52(14)
C103 C104 C112 123.64(14)
C105 C104 C112 116.80(13)
C106 C105 C104 122.80(14)
C106 C105 H105 118.6
C104 C105 H105 118.6
C105 C106 C111 116.83(14)
C105 C106 C107 122.45(14)
C111 C106 C107 120.69(14)
C110 C107 C108 109.04(16)
C110 C107 C109 108.69(15)
C108 C107 C109 108.63(16)
C110 C107 C106 111.66(14)
C108 C107 C106 110.62(14)
C109 C107 C106 108.13(14)
C107 C108 H10A 109.5
C107 C108 H10B 109.5
H10A C108 H10B 109.5
C107 C108 H10C 109.5
H10A C108 H10C 109.5
H10B C108 H10C 109.5
C107 C109 H10D 109.5
C107 C109 H10E 109.5
H10D C109 H10E 109.5
C107 C109 H10F 109.5
H10D C109 H10F 109.5
H10E C109 H10F 109.5
C107 C110 H11A 109.5
C107 C110 H11B 109.5
H11A C110 H11B 109.5
C107 C110 H11C 109.5
H11A C110 H11C 109.5
H11B C110 H11C 109.5
C102 C111 C106 121.67(14)
C102 C111 H111 119.2
C106 C111 H111 119.2
C118 C112 C113 120.17(15)
C118 C112 C104 119.33(14)
C113 C112 C104 120.30(15)
C114 C113 C112 118.83(17)
C114 C113 C120 120.17(16)
C112 C113 C120 121.00(15)
C115 C114 C113 122.04(17)
C115 C114 H114 119.0
C113 C114 H114 119.0
C114 C115 C117 118.16(16)
C114 C115 C116 120.91(19)
C117 C115 C116 120.90(19)
C115 C116 H11D 109.5
C115 C116 H11E 109.5
H11D C116 H11E 109.5
C115 C116 H11F 109.5
H11D C116 H11F 109.5
H11E C116 H11F 109.5
C115 C117 C118 121.88(17)
C115 C117 H117 119.1
C118 C117 H117 119.1
C117 C118 C112 118.84(16)
C117 C118 C119 120.24(16)
C112 C118 C119 120.90(15)
C118 C119 H11G 109.5
C118 C119 H11H 109.5
H11G C119 H11H 109.5
C118 C119 H11I 109.5
H11G C119 H11I 109.5
H11H C119 H11I 109.5
C113 C120 H12A 109.5
C113 C120 H12B 109.5
H12A C120 H12B 109.5
C113 C120 H12C 109.5
H12A C120 H12C 109.5
H12B C120 H12C 109.5
C101 C121 C122 119.86(14)
C101 C121 H121 120.1
C122 C121 H121 120.1
C123 C122 C121 120.53(14)
C123 C122 H122 119.7
C121 C122 H122 119.7
C122 C123 C99 119.39(14)
C122 C123 C124 120.39(14)
C99 C123 C124 119.18(13)
C125 C124 C129 120.62(14)
C125 C124 C123 121.57(14)
C129 C124 C123 117.72(13)
C124 C125 C126 121.53(14)
C124 C125 H125 119.2
C126 C125 H125 119.2
C127 C126 C125 117.17(14)
C127 C126 C139 120.55(13)
C125 C126 C139 122.23(14)
C126 C127 C128 122.91(14)
C126 C127 H127 118.5
C128 C127 H127 118.5
C127 C128 C129 119.06(14)
C127 C128 C130 117.81(13)
C129 C128 C130 123.12(14)
C128 C129 C124 118.61(13)
C128 C129 S4 119.11(11)
C124 C129 S4 122.23(11)
C137 C130 C131 119.92(14)
C137 C130 C128 120.16(14)
C131 C130 C128 119.81(14)
C133 C131 C130 119.16(15)
C133 C131 C132 119.25(15)
C130 C131 C132 121.59(15)
C131 C132 H13A 109.5
C131 C132 H13B 109.5
H13A C132 H13B 109.5
C131 C132 H13C 109.5
H13A C132 H13C 109.5
H13B C132 H13C 109.5
C134 C133 C131 121.75(16)
C134 C133 H133 119.1
C131 C133 H133 119.1
C133 C134 C136 118.18(16)
C133 C134 C135 121.04(17)
C136 C134 C135 120.78(17)
C134 C135 H13D 109.5
C134 C135 H13E 109.5
H13D C135 H13E 109.5
C134 C135 H13F 109.5
H13D C135 H13F 109.5
H13E C135 H13F 109.5
C134 C136 C137 122.23(16)
C134 C136 H136 118.9
C137 C136 H136 118.9
C136 C137 C130 118.73(15)
C136 C137 C138 119.86(15)
C130 C137 C138 121.41(15)
C137 C138 H13G 109.5
C137 C138 H13H 109.5
H13G C138 H13H 109.5
C137 C138 H13I 109.5
H13G C138 H13I 109.5
H13H C138 H13I 109.5
C126 C139 C141 108.00(13)
C126 C139 C140 112.16(13)
C141 C139 C140 109.14(15)
C126 C139 C142 110.36(13)
C141 C139 C142 109.51(13)
C140 C139 C142 107.63(14)
C139 C140 H14A 109.5
C139 C140 H14B 109.5
H14A C140 H14B 109.5
C139 C140 H14C 109.5
H14A C140 H14C 109.5
H14B C140 H14C 109.5
C139 C141 H14D 109.5
C139 C141 H14E 109.5
H14D C141 H14E 109.5
C139 C141 H14F 109.5
H14D C141 H14F 109.5
H14E C141 H14F 109.5
C139 C142 H14G 109.5
C139 C142 H14H 109.5
H14G C142 H14H 109.5
C139 C142 H14I 109.5
H14G C142 H14I 109.5
H14H C142 H14I 109.5
C148 C143 C144 118.75(15)
C148 C143 P4 123.48(13)
C144 C143 P4 117.77(12)
C145 C144 C143 120.47(15)
C145 C144 H144 119.8
C143 C144 H144 119.8
C146 C145 C144 120.04(16)
C146 C145 H145 120.0
C144 C145 H145 120.0
C145 C146 C147 120.06(16)
C145 C146 H146 120.0
C147 C146 H146 120.0
C146 C147 C148 119.80(17)
C146 C147 H147 120.1
C148 C147 H147 120.1
C147 C148 C143 120.84(16)
C147 C148 H148 119.6
C143 C148 H148 119.6
C150 C149 C154 118.85(14)
C150 C149 P4 123.87(12)
C154 C149 P4 117.21(12)
C151 C150 C149 120.49(15)
C151 C150 H150 119.8
C149 C150 H150 119.8
C152 C151 C150 120.14(15)
C152 C151 H151 119.9
C150 C151 H151 119.9
C151 C152 C153 119.82(16)
C151 C152 H152 120.1
C153 C152 H152 120.1
C154 C153 C152 120.18(16)
C154 C153 H153 119.9
C152 C153 H153 119.9
C153 C154 C149 120.50(15)
C153 C154 H154 119.7
C149 C154 H154 119.7
C160 C155 C156 118.88(15)
C160 C155 P4 122.92(12)
C156 C155 P4 118.09(12)
C157 C156 C155 120.23(16)
C157 C156 H156 119.9
C155 C156 H156 119.9
C158 C157 C156 120.44(17)
C158 C157 H157 119.8
C156 C157 H157 119.8
C159 C158 C157 119.63(17)
C159 C158 H158 120.2
C157 C158 H158 120.2
C158 C159 C160 120.33(17)
C158 C159 H159 119.8
C160 C159 H159 119.8
C159 C160 C155 120.47(16)
C159 C160 H160 119.8
C155 C160 H160 119.8

loop_
_geom_bond_atom_site_label_1
_geom_bond_atom_site_label_2
_geom_bond_distance
Ni1 P1 2.1568(4)
Ni1 S2 2.2325(4)
Ni1 S1 2.2334(4)
Ni1 Ni2 2.3824(3)
Ni2 P2 2.1483(4)
Ni2 S1 2.2055(4)
Ni2 S2 2.2201(4)
Ni3 P3 2.1519(4)
Ni3 S3 2.2152(4)
Ni3 S4 2.2167(4)
Ni3 Ni4 2.3877(3)
Ni4 P4 2.1588(4)
Ni4 S4 2.2297(4)
Ni4 S3 2.2447(4)
Ni4 C100 2.4179(15)
Ni4 C99 2.4668(15)
S1 C37 1.7893(15)
S2 C61 1.7913(15)
S3 C103 1.7914(15)
S4 C129 1.7942(15)
P1 C13 1.8252(15)
P1 C1 1.8333(16)
P1 C7 1.8392(16)
P2 C31 1.8293(16)
P2 C19 1.8305(16)
P2 C25 1.8338(16)
P3 C93 1.8272(16)
P3 C87 1.8323(16)
P3 C81 1.8330(16)
P4 C143 1.8278(16)
P4 C155 1.8302(16)
P4 C149 1.8338(16)
C1 C6 1.394(2)
C1 C2 1.398(2)
C2 C3 1.388(2)
C2 H2 0.9500
C3 C4 1.383(3)
C3 H3 0.9500
C4 C5 1.388(3)
C4 H4 0.9500
C5 C6 1.387(2)
C5 H5 0.9500
C6 H6 0.9500
C7 C8 1.397(2)
C7 C12 1.399(2)
C8 C9 1.391(2)
C8 H8 0.9500
C9 C10 1.394(3)
C9 H9 0.9500
C10 C11 1.383(3)
C10 H10 0.9500
C11 C12 1.397(2)
C11 H11 0.9500
C12 H12 0.9500
C13 C14 1.393(2)
C13 C18 1.400(2)
C14 C15 1.394(2)
C14 H14 0.9500
C15 C16 1.386(3)
C15 H15 0.9500
C16 C17 1.387(3)
C16 H16 0.9500
C17 C18 1.384(2)
C17 H17 0.9500
C18 H18 0.9500
C19 C20 1.390(2)
C19 C24 1.405(2)
C20 C21 1.397(2)
C20 H20 0.9500
C21 C22 1.383(3)
C21 H21 0.9500
C22 C23 1.393(3)
C22 H22 0.9500
C23 C24 1.383(2)
C23 H23 0.9500
C24 H24 0.9500
C25 C30 1.394(2)
C25 C26 1.400(2)
C26 C27 1.391(2)
C26 H26 0.9500
C27 C28 1.391(3)
C27 H27 0.9500
C28 C29 1.382(3)
C28 H28 0.9500
C29 C30 1.395(2)
C29 H29 0.9500
C30 H30 0.9500
C31 C36 1.394(2)
C31 C32 1.397(2)
C32 C33 1.391(2)
C32 H32 0.9500
C33 C34 1.384(3)
C33 H33 0.9500
C34 C35 1.389(3)
C34 H34 0.9500
C35 C36 1.394(2)
C35 H35 0.9500
C36 H36 0.9500
C37 C42 1.399(2)
C37 C38 1.413(2)
C38 C39 1.385(2)
C38 C56 1.482(2)
C39 C40 1.402(2)
C39 H39 0.9500
C40 C41 1.391(2)
C40 C52 1.537(2)
C41 C42 1.405(2)
C41 H41 0.9500
C42 C43 1.497(2)
C43 C44 1.397(2)
C43 C49 1.404(2)
C44 C46 1.397(2)
C44 C45 1.510(2)
C45 H45A 0.9800
C45 H45B 0.9800
C45 H45C 0.9800
C46 C47 1.391(3)
C46 H46 0.9500
C47 C48 1.388(2)
C47 C51 1.509(2)
C48 C49 1.395(2)
C48 H48 0.9500
C49 C50 1.503(2)
C50 H50A 0.9800
C50 H50B 0.9800
C50 H50C 0.9800
C51 H51A 0.9800
C51 H51B 0.9800
C51 H51C 0.9800
C52 C53 1.531(2)
C52 C55 1.533(3)
C52 C54 1.538(2)
C53 H53A 0.9800
C53 H53B 0.9800
C53 H53C 0.9800
C54 H54A 0.9800
C54 H54B 0.9800
C54 H54C 0.9800
C55 H55A 0.9800
C55 H55B 0.9800
C55 H55C 0.9800
C56 C57 1.387(2)
C56 C80 1.398(2)
C57 C58 1.398(2)
C57 H57 0.9500
C58 C59 1.388(2)
C58 H58 0.9500
C59 C79 1.402(2)
C59 C60 1.484(2)
C60 C78 1.390(2)
C60 C61 1.411(2)
C61 C62 1.407(2)
C62 C72 1.398(2)
C62 C63 1.502(2)
C63 C68 1.400(2)
C63 C64 1.403(2)
C64 C65 1.392(2)
C64 C71 1.506(2)
C65 C66 1.390(3)
C65 H65 0.9500
C66 C67 1.387(3)
C66 C70 1.509(3)
C67 C68 1.396(2)
C67 H67 0.9500
C68 C69 1.499(2)
C69 H69A 0.9800
C69 H69B 0.9800
C69 H69C 0.9800
C70 H70A 0.9800
C70 H70B 0.9800
C70 H70C 0.9800
C71 H71A 0.9800
C71 H71B 0.9800
C71 H71C 0.9800
C72 C73 1.393(2)
C72 H72 0.9500
C73 C78 1.398(2)
C73 C74 1.534(2)
C74 C75 1.535(2)
C74 C77 1.537(2)
C74 C76 1.540(2)
C75 H75A 0.9800
C75 H75B 0.9800
C75 H75C 0.9800
C76 H76A 0.9800
C76 H76B 0.9800
C76 H76C 0.9800
C77 H77A 0.9800
C77 H77B 0.9800
C77 H77C 0.9800
C78 H78 0.9500
C79 C80 1.395(2)
C79 H79 0.9500
C80 H80 0.9500
C81 C82 1.389(2)
C81 C86 1.400(2)
C82 C83 1.396(2)
C82 H82 0.9500
C83 C84 1.385(3)
C83 H83 0.9500
C84 C85 1.387(3)
C84 H84 0.9500
C85 C86 1.390(2)
C85 H85 0.9500
C86 H86 0.9500
C87 C88 1.388(2)
C87 C92 1.401(2)
C88 C89 1.398(2)
C88 H88 0.9500
C89 C90 1.379(3)
C89 H89 0.9500
C90 C91 1.390(3)
C90 H90 0.9500
C91 C92 1.388(2)
C91 H91 0.9500
C92 H92 0.9500
C93 C94 1.392(2)
C93 C98 1.400(2)
C94 C95 1.397(2)
C94 H94 0.9500
C95 C96 1.385(3)
C95 H95 0.9500
C96 C97 1.388(3)
C96 H96 0.9500
C97 C98 1.390(2)
C97 H97 0.9500
C98 H98 0.9500
C99 C100 1.397(2)
C99 C123 1.408(2)
C99 H99 0.9500
C100 C101 1.403(2)
C100 H100 0.9500
C101 C121 1.387(2)
C101 C102 1.482(2)
C102 C111 1.387(2)
C102 C103 1.413(2)
C103 C104 1.400(2)
C104 C105 1.404(2)
C104 C112 1.497(2)
C105 C106 1.393(2)
C105 H105 0.9500
C106 C111 1.402(2)
C106 C107 1.534(2)
C107 C110 1.531(2)
C107 C108 1.532(3)
C107 C109 1.533(3)
C108 H10A 0.9800
C108 H10B 0.9800
C108 H10C 0.9800
C109 H10D 0.9800
C109 H10E 0.9800
C109 H10F 0.9800
C110 H11A 0.9800
C110 H11B 0.9800
C110 H11C 0.9800
C111 H111 0.9500
C112 C118 1.401(2)
C112 C113 1.405(2)
C113 C114 1.393(2)
C113 C120 1.507(3)
C114 C115 1.386(3)
C114 H114 0.9500
C115 C117 1.389(3)
C115 C116 1.509(2)
C116 H11D 0.9800
C116 H11E 0.9800
C116 H11F 0.9800
C117 C118 1.397(2)
C117 H117 0.9500
C118 C119 1.503(2)
C119 H11G 0.9800
C119 H11H 0.9800
C119 H11I 0.9800
C120 H12A 0.9800
C120 H12B 0.9800
C120 H12C 0.9800
C121 C122 1.398(2)
C121 H121 0.9500
C122 C123 1.387(2)
C122 H122 0.9500
C123 C124 1.480(2)
C124 C125 1.392(2)
C124 C129 1.410(2)
C125 C126 1.397(2)
C125 H125 0.9500
C126 C127 1.395(2)
C126 C139 1.529(2)
C127 C128 1.398(2)
C127 H127 0.9500
C128 C129 1.408(2)
C128 C130 1.499(2)
C130 C137 1.402(2)
C130 C131 1.405(2)
C131 C133 1.396(2)
C131 C132 1.503(2)
C132 H13A 0.9800
C132 H13B 0.9800
C132 H13C 0.9800
C133 C134 1.384(3)
C133 H133 0.9500
C134 C136 1.387(3)
C134 C135 1.512(2)
C135 H13D 0.9800
C135 H13E 0.9800
C135 H13F 0.9800
C136 C137 1.395(2)
C136 H136 0.9500
C137 C138 1.497(2)
C138 H13G 0.9800
C138 H13H 0.9800
C138 H13I 0.9800
C139 C141 1.533(2)
C139 C140 1.534(2)
C139 C142 1.538(2)
C140 H14A 0.9800
C140 H14B 0.9800
C140 H14C 0.9800
C141 H14D 0.9800
C141 H14E 0.9800
C141 H14F 0.9800
C142 H14G 0.9800
C142 H14H 0.9800
C142 H14I 0.9800
C143 C148 1.392(2)
C143 C144 1.399(2)
C144 C145 1.390(2)
C144 H144 0.9500
C145 C146 1.386(2)
C145 H145 0.9500
C146 C147 1.387(3)
C146 H146 0.9500
C147 C148 1.390(2)
C147 H147 0.9500
C148 H148 0.9500
C149 C150 1.397(2)
C149 C154 1.401(2)
C150 C151 1.395(2)
C150 H150 0.9500
C151 C152 1.387(3)
C151 H151 0.9500
C152 C153 1.393(2)
C152 H152 0.9500
C153 C154 1.389(2)
C153 H153 0.9500
C154 H154 0.9500
C155 C160 1.392(2)
C155 C156 1.396(2)
C156 C157 1.387(3)
C156 H156 0.9500
C157 C158 1.387(3)
C157 H157 0.9500
C158 C159 1.379(3)
C158 H158 0.9500
C159 C160 1.390(2)
C159 H159 0.9500
C160 H160 0.9500

loop_
_geom_torsion_atom_site_label_1
_geom_torsion_atom_site_label_2
_geom_torsion_atom_site_label_3
_geom_torsion_atom_site_label_4
_geom_torsion
C13 P1 C1 C6 -99.98(14)
C7 P1 C1 C6 154.26(13)
Ni1 P1 C1 C6 26.30(15)
C13 P1 C1 C2 80.07(15)
C7 P1 C1 C2 -25.69(15)
Ni1 P1 C1 C2 -153.64(12)
C6 C1 C2 C3 1.0(3)
P1 C1 C2 C3 -179.10(14)
C1 C2 C3 C4 -1.0(3)
C2 C3 C4 C5 0.6(3)
C3 C4 C5 C6 -0.1(3)
C4 C5 C6 C1 0.0(3)
C2 C1 C6 C5 -0.5(3)
P1 C1 C6 C5 179.59(15)
C13 P1 C7 C8 173.99(12)
C1 P1 C7 C8 -79.62(13)
Ni1 P1 C7 C8 43.75(14)
C13 P1 C7 C12 -8.85(15)
C1 P1 C7 C12 97.54(14)
Ni1 P1 C7 C12 -139.09(12)
C12 C7 C8 C9 -1.1(2)
P1 C7 C8 C9 176.19(13)
C7 C8 C9 C10 0.6(3)
C8 C9 C10 C11 0.5(3)
C9 C10 C11 C12 -0.9(3)
C10 C11 C12 C7 0.4(3)
C8 C7 C12 C11 0.7(2)
P1 C7 C12 C11 -176.46(13)
C1 P1 C13 C14 5.90(15)
C7 P1 C13 C14 110.54(14)
Ni1 P1 C13 C14 -117.63(13)
C1 P1 C13 C18 -175.48(12)
C7 P1 C13 C18 -70.84(13)
Ni1 P1 C13 C18 60.99(13)
C18 C13 C14 C15 2.1(2)
P1 C13 C14 C15 -179.33(14)
C13 C14 C15 C16 -0.5(3)
C14 C15 C16 C17 -1.2(3)
C15 C16 C17 C18 1.3(3)
C16 C17 C18 C13 0.3(2)
C14 C13 C18 C17 -2.0(2)
P1 C13 C18 C17 179.35(12)
C31 P2 C19 C20 -1.30(16)
C25 P2 C19 C20 104.79(14)
Ni2 P2 C19 C20 -128.41(13)
C31 P2 C19 C24 172.10(12)
C25 P2 C19 C24 -81.81(13)
Ni2 P2 C19 C24 44.99(13)
C24 C19 C20 C21 -0.2(2)
P2 C19 C20 C21 173.07(13)
C19 C20 C21 C22 0.1(3)
C20 C21 C22 C23 0.5(3)
C21 C22 C23 C24 -1.1(3)
C22 C23 C24 C19 1.0(3)
C20 C19 C24 C23 -0.3(2)
P2 C19 C24 C23 -174.10(13)
C31 P2 C25 C30 126.51(14)
C19 P2 C25 C30 16.58(15)
Ni2 P2 C25 C30 -98.90(14)
C31 P2 C25 C26 -56.94(14)
C19 P2 C25 C26 -166.87(12)
Ni2 P2 C25 C26 77.65(13)
C30 C25 C26 C27 -0.6(2)
P2 C25 C26 C27 -177.31(13)
C25 C26 C27 C28 0.9(3)
C26 C27 C28 C29 -0.6(3)
C27 C28 C29 C30 0.1(3)
C26 C25 C30 C29 0.1(2)
P2 C25 C30 C29 176.67(13)
C28 C29 C30 C25 0.1(3)
C19 P2 C31 C36 -112.51(13)
C25 P2 C31 C36 139.13(13)
Ni2 P2 C31 C36 4.18(15)
C19 P2 C31 C32 68.94(15)
C25 P2 C31 C32 -39.42(15)
Ni2 P2 C31 C32 -174.38(12)
C36 C31 C32 C33 0.1(2)
P2 C31 C32 C33 178.63(13)
C31 C32 C33 C34 -1.0(3)
C32 C33 C34 C35 1.2(3)
C33 C34 C35 C36 -0.4(3)
C34 C35 C36 C31 -0.6(3)
C32 C31 C36 C35 0.7(3)
P2 C31 C36 C35 -177.89(14)
Ni2 S1 C37 C42 142.75(10)
Ni1 S1 C37 C42 -143.77(11)
Ni2 S1 C37 C38 -41.73(14)
Ni1 S1 C37 C38 31.75(14)
C42 C37 C38 C39 4.2(2)
S1 C37 C38 C39 -171.32(12)
C42 C37 C38 C56 -175.78(14)
S1 C37 C38 C56 8.69(19)
C37 C38 C39 C40 -0.9(2)
C56 C38 C39 C40 179.09(14)
C38 C39 C40 C41 -1.9(2)
C38 C39 C40 C52 175.12(14)
C39 C40 C41 C42 1.5(2)
C52 C40 C41 C42 -175.50(14)
C38 C37 C42 C41 -4.6(2)
S1 C37 C42 C41 171.08(11)
C38 C37 C42 C43 169.97(14)
S1 C37 C42 C43 -14.4(2)
C40 C41 C42 C37 1.8(2)
C40 C41 C42 C43 -172.98(14)
C37 C42 C43 C44 107.47(18)
C41 C42 C43 C44 -77.91(19)
C37 C42 C43 C49 -76.26(19)
C41 C42 C43 C49 98.36(17)
C49 C43 C44 C46 -3.2(2)
C42 C43 C44 C46 172.99(14)
C49 C43 C44 C45 174.71(15)
C42 C43 C44 C45 -9.1(2)
C43 C44 C46 C47 1.8(2)
C45 C44 C46 C47 -176.15(16)
C44 C46 C47 C48 1.1(2)
C44 C46 C47 C51 -178.30(16)
C46 C47 C48 C49 -2.7(2)
C51 C47 C48 C49 176.75(15)
C47 C48 C49 C43 1.3(2)
C47 C48 C49 C50 -177.80(15)
C44 C43 C49 C48 1.7(2)
C42 C43 C49 C48 -174.63(14)
C44 C43 C49 C50 -179.19(14)
C42 C43 C49 C50 4.4(2)
C41 C40 C52 C53 -21.9(2)
C39 C40 C52 C53 161.22(15)
C41 C40 C52 C55 -143.44(16)
C39 C40 C52 C55 39.7(2)
C41 C40 C52 C54 97.17(18)
C39 C40 C52 C54 -79.72(19)
C39 C38 C56 C57 -100.25(19)
C37 C38 C56 C57 79.74(19)
C39 C38 C56 C80 90.92(19)
C37 C38 C56 C80 -89.08(18)
C80 C56 C57 C58 6.1(2)
C38 C56 C57 C58 -162.72(15)
C56 C57 C58 C59 0.8(3)
C57 C58 C59 C79 -7.0(2)
C57 C58 C59 C60 160.68(15)
C58 C59 C60 C78 81.57(19)
C79 C59 C60 C78 -110.71(17)
C58 C59 C60 C61 -96.04(18)
C79 C59 C60 C61 71.67(19)
C78 C60 C61 C62 3.4(2)
C59 C60 C61 C62 -178.91(13)
C78 C60 C61 S2 -173.00(11)
C59 C60 C61 S2 4.65(19)
Ni2 S2 C61 C62 -135.05(11)
Ni1 S2 C61 C62 151.37(10)
Ni2 S2 C61 C60 41.38(14)
Ni1 S2 C61 C60 -32.21(14)
C60 C61 C62 C72 -1.3(2)
S2 C61 C62 C72 175.28(11)
C60 C61 C62 C63 -179.30(14)
S2 C61 C62 C63 -2.7(2)
C72 C62 C63 C68 101.62(17)
C61 C62 C63 C68 -80.3(2)
C72 C62 C63 C64 -73.37(19)
C61 C62 C63 C64 104.67(18)
C68 C63 C64 C65 0.3(2)
C62 C63 C64 C65 175.27(15)
C68 C63 C64 C71 179.86(16)
C62 C63 C64 C71 -5.1(2)
C63 C64 C65 C66 -1.1(3)
C71 C64 C65 C66 179.33(18)
C64 C65 C66 C67 0.5(3)
C64 C65 C66 C70 179.7(2)
C65 C66 C67 C68 0.9(3)
C70 C66 C67 C68 -178.3(2)
C66 C67 C68 C63 -1.6(3)
C66 C67 C68 C69 178.62(17)
C64 C63 C68 C67 1.1(2)
C62 C63 C68 C67 -173.91(15)
C64 C63 C68 C69 -179.21(15)
C62 C63 C68 C69 5.8(2)
C61 C62 C72 C73 -2.1(2)
C63 C62 C72 C73 176.05(14)
C62 C72 C73 C78 3.2(2)
C62 C72 C73 C74 -178.53(14)
C72 C73 C74 C75 -80.66(18)
C78 C73 C74 C75 97.47(17)
C72 C73 C74 C77 158.98(15)
C78 C73 C74 C77 -22.9(2)
C72 C73 C74 C76 39.1(2)
C78 C73 C74 C76 -142.75(15)
C61 C60 C78 C73 -2.3(2)
C59 C60 C78 C73 -179.84(14)
C72 C73 C78 C60 -1.0(2)
C74 C73 C78 C60 -179.20(14)
C58 C59 C79 C80 6.4(2)
C60 C59 C79 C80 -161.55(15)
C59 C79 C80 C56 0.5(2)
C57 C56 C80 C79 -6.7(2)
C38 C56 C80 C79 162.10(15)
C93 P3 C81 C82 -122.47(14)
C87 P3 C81 C82 -13.43(15)
Ni3 P3 C81 C82 104.34(14)
C93 P3 C81 C86 60.03(14)
C87 P3 C81 C86 169.07(12)
Ni3 P3 C81 C86 -73.17(13)
C86 C81 C82 C83 -0.1(3)
P3 C81 C82 C83 -177.55(14)
C81 C82 C83 C84 -0.3(3)
C82 C83 C84 C85 0.0(3)
C83 C84 C85 C86 0.7(3)
C84 C85 C86 C81 -1.0(3)
C82 C81 C86 C85 0.7(2)
P3 C81 C86 C85 178.30(13)
C93 P3 C87 C88 7.96(15)
C81 P3 C87 C88 -97.81(14)
Ni3 P3 C87 C88 134.19(13)
C93 P3 C87 C92 -168.67(12)
C81 P3 C87 C92 85.57(13)
Ni3 P3 C87 C92 -42.44(13)
C92 C87 C88 C89 0.4(2)
P3 C87 C88 C89 -176.19(13)
C87 C88 C89 C90 0.0(3)
C88 C89 C90 C91 -0.8(3)
C89 C90 C91 C92 1.2(3)
C90 C91 C92 C87 -0.8(3)
C88 C87 C92 C91 0.0(2)
P3 C87 C92 C91 176.83(13)
C87 P3 C93 C94 112.57(13)
C81 P3 C93 C94 -140.07(13)
Ni3 P3 C93 C94 -5.38(14)
C87 P3 C93 C98 -66.88(14)
C81 P3 C93 C98 40.48(14)
Ni3 P3 C93 C98 175.17(11)
C98 C93 C94 C95 -0.5(2)
P3 C93 C94 C95 -179.95(13)
C93 C94 C95 C96 1.0(3)
C94 C95 C96 C97 -0.3(3)
C95 C96 C97 C98 -0.9(3)
C96 C97 C98 C93 1.4(2)
C94 C93 C98 C97 -0.7(2)
P3 C93 C98 C97 178.73(12)
C123 C99 C100 C101 -0.5(2)
Ni4 C99 C100 C101 92.08(13)
C123 C99 C100 Ni4 -92.58(13)
C99 C100 C101 C121 6.5(2)
Ni4 C100 C101 C121 84.64(14)
C99 C100 C101 C102 -162.18(14)
Ni4 C100 C101 C102 -84.02(13)
C121 C101 C102 C111 94.93(18)
C100 C101 C102 C111 -96.38(18)
C121 C101 C102 C103 -84.98(18)
C100 C101 C102 C103 83.71(18)
C111 C102 C103 C104 -2.6(2)
C101 C102 C103 C104 177.26(13)
C111 C102 C103 S3 173.28(12)
C101 C102 C103 S3 -6.81(19)
Ni3 S3 C103 C104 -140.39(10)
Ni4 S3 C103 C104 146.02(11)
Ni3 S3 C103 C102 43.73(14)
Ni4 S3 C103 C102 -29.86(14)
C102 C103 C104 C105 1.8(2)
S3 C103 C104 C105 -174.26(11)
C102 C103 C104 C112 -175.85(14)
S3 C103 C104 C112 8.1(2)
C103 C104 C105 C106 -0.1(2)
C112 C104 C105 C106 177.73(14)
C104 C105 C106 C111 -0.8(2)
C104 C105 C106 C107 177.22(15)
C105 C106 C107 C110 14.7(2)
C111 C106 C107 C110 -167.33(16)
C105 C106 C107 C108 136.33(18)
C111 C106 C107 C108 -45.7(2)
C105 C106 C107 C109 -104.83(18)
C111 C106 C107 C109 73.15(19)
C103 C102 C111 C106 1.8(2)
C101 C102 C111 C106 -178.11(14)
C105 C106 C111 C102 0.0(2)
C107 C106 C111 C102 -178.12(14)
C103 C104 C112 C118 76.4(2)
C105 C104 C112 C118 -101.28(17)
C103 C104 C112 C113 -108.79(18)
C105 C104 C112 C113 73.52(19)
C118 C112 C113 C114 2.3(2)
C104 C112 C113 C114 -172.41(15)
C118 C112 C113 C120 -177.19(16)
C104 C112 C113 C120 8.1(2)
C112 C113 C114 C115 -0.1(3)
C120 C113 C114 C115 179.47(17)
C113 C114 C115 C117 -2.3(3)
C113 C114 C115 C116 176.14(16)
C114 C115 C117 C118 2.4(3)
C116 C115 C117 C118 -176.02(16)
C115 C117 C118 C112 -0.2(2)
C115 C117 C118 C119 177.97(16)
C113 C112 C118 C117 -2.2(2)
C104 C112 C118 C117 172.58(14)
C113 C112 C118 C119 179.65(15)
C104 C112 C118 C119 -5.6(2)
C100 C101 C121 C122 -5.3(2)
C102 C101 C121 C122 163.32(14)
C101 C121 C122 C123 -2.0(2)
C121 C122 C123 C99 7.9(2)
C121 C122 C123 C124 -160.32(15)
C100 C99 C123 C122 -6.6(2)
Ni4 C99 C123 C122 -81.60(14)
C100 C99 C123 C124 161.73(14)
Ni4 C99 C123 C124 86.78(13)
C122 C123 C124 C125 -79.50(19)
C99 C123 C124 C125 112.24(17)
C122 C123 C124 C129 97.03(17)
C99 C123 C124 C129 -71.24(19)
C129 C124 C125 C126 2.0(2)
C123 C124 C125 C126 178.45(14)
C124 C125 C126 C127 0.8(2)
C124 C125 C126 C139 178.03(14)
C125 C126 C127 C128 -2.9(2)
C139 C126 C127 C128 179.79(14)
C126 C127 C128 C129 2.2(2)
C126 C127 C128 C130 -176.58(14)
C127 C128 C129 C124 0.7(2)
C130 C128 C129 C124 179.41(14)
C127 C128 C129 S4 -176.69(11)
C130 C128 C129 S4 2.0(2)
C125 C124 C129 C128 -2.8(2)
C123 C124 C129 C128 -179.34(13)
C125 C124 C129 S4 174.57(11)
C123 C124 C129 S4 -1.99(19)
Ni3 S4 C129 C128 132.61(11)
Ni4 S4 C129 C128 -153.56(10)
Ni3 S4 C129 C124 -44.72(14)
Ni4 S4 C129 C124 29.11(14)
C127 C128 C130 C137 -103.13(18)
C129 C128 C130 C137 78.2(2)
C127 C128 C130 C131 72.95(19)
C129 C128 C130 C131 -105.74(18)
C137 C130 C131 C133 -1.9(2)
C128 C130 C131 C133 -177.96(14)
C137 C130 C131 C132 178.53(15)
C128 C130 C131 C132 2.4(2)
C130 C131 C133 C134 0.7(3)
C132 C131 C133 C134 -179.71(17)
C131 C133 C134 C136 0.9(3)
C131 C133 C134 C135 -178.62(18)
C133 C134 C136 C137 -1.3(3)
C135 C134 C136 C137 178.21(19)
C134 C136 C137 C130 0.1(3)
C134 C136 C137 C138 179.85(17)
C131 C130 C137 C136 1.5(2)
C128 C130 C137 C136 177.56(15)
C131 C130 C137 C138 -178.25(15)
C128 C130 C137 C138 -2.2(2)
C127 C126 C139 C141 77.72(18)
C125 C126 C139 C141 -99.44(17)
C127 C126 C139 C140 -161.98(15)
C125 C126 C139 C140 20.9(2)
C127 C126 C139 C142 -42.0(2)
C125 C126 C139 C142 140.87(15)
C155 P4 C143 C148 -0.51(16)
C149 P4 C143 C148 -106.04(15)
Ni4 P4 C143 C148 121.37(13)
C155 P4 C143 C144 179.88(12)
C149 P4 C143 C144 74.34(13)
Ni4 P4 C143 C144 -58.25(13)
C148 C143 C144 C145 1.5(2)
P4 C143 C144 C145 -178.87(12)
C143 C144 C145 C146 0.0(2)
C144 C145 C146 C147 -1.4(3)
C145 C146 C147 C148 1.3(3)
C146 C147 C148 C143 0.2(3)
C144 C143 C148 C147 -1.6(3)
P4 C143 C148 C147 178.81(14)
C143 P4 C149 C150 11.04(15)
C155 P4 C149 C150 -96.33(14)
Ni4 P4 C149 C150 143.77(12)
C143 P4 C149 C154 -171.91(12)
C155 P4 C149 C154 80.73(13)
Ni4 P4 C149 C154 -39.18(14)
C154 C149 C150 C151 -0.6(2)
P4 C149 C150 C151 176.41(13)
C149 C150 C151 C152 -0.7(3)
C150 C151 C152 C153 1.3(3)
C151 C152 C153 C154 -0.6(3)
C152 C153 C154 C149 -0.7(3)
C150 C149 C154 C153 1.3(2)
P4 C149 C154 C153 -175.90(13)
C143 P4 C155 C160 -97.86(15)
C149 P4 C155 C160 8.54(16)
Ni4 P4 C155 C160 134.47(13)
C143 P4 C155 C156 85.93(14)
C149 P4 C155 C156 -167.66(13)
Ni4 P4 C155 C156 -41.74(14)
C160 C155 C156 C157 0.7(3)
P4 C155 C156 C157 177.03(15)
C155 C156 C157 C158 -0.7(3)
C156 C157 C158 C159 -0.1(3)
C157 C158 C159 C160 1.0(3)
C158 C159 C160 C155 -1.1(3)
C156 C155 C160 C159 0.2(3)
P4 C155 C160 C159 -175.93(15)
